data_7038181
loop_
_publ_author_name
'Banach, \/L'
'Gu\'nka, P A'
'Buchowicz, W.'

_publ_section_title
;
 Half-sandwich nickel complexes with ring-expanded NHC ligands -
 synthesis, structure and catalytic activity in Kumada-Tamao-Corriu
 coupling.
;
_journal_issue 21
_journal_name_full 'Dalton transactions (Cambridge, England : 2003)'
_journal_page_first 8688
_journal_page_last 8692
_journal_paper_doi 10.1039/c5dt04663g
_journal_volume 45
_journal_year 2016
_chemical_formula_moiety '2(C27 H33 Br N2 Ni), C7 H8'
_chemical_formula_sum 'C61 H74 Br2 N4 Ni2'
_chemical_formula_weight 1140.48
_space_group_crystal_system monoclinic
_space_group_IT_number 14
_space_group_name_Hall '-P 2ybc'
_space_group_name_H-M_alt 'P 1 21/c 1'
_symmetry_space_group_name_Hall '-P 2ybc'
_symmetry_space_group_name_H-M 'P 1 21/c 1'
_atom_sites_solution_hydrogens geom
_atom_sites_solution_primary direct
_audit_creation_date 2015-05-25
_audit_creation_method
;
Olex2 1.2-beta
(compiled 2014.11.28 svn.r3107 for OlexSys, GUI svn.r4998)
;
_audit_update_record
;
2015-10-07 deposited with the CCDC.
2016-01-26 downloaded from the CCDC.
;
_cell_angle_alpha 90
_cell_angle_beta 99.8057(16)
_cell_angle_gamma 90
_cell_formula_units_Z 8
_cell_length_a 17.1568(3)
_cell_length_b 16.1673(3)
_cell_length_c 39.3558(7)
_cell_measurement_reflns_used 22740
_cell_measurement_temperature 120(2)
_cell_measurement_theta_max 31.1770
_cell_measurement_theta_min 3.5160
_cell_volume 10757.0(3)
_computing_cell_refinement
;
CrysAlisPro, Agilent Technologies,
Version 1.171.37.31 (release 14-01-2014 CrysAlis171 .NET)
(compiled Jan 14 2014,18:38:05)
;
_computing_data_collection
;
CrysAlisPro, Agilent Technologies,
Version 1.171.37.31 (release 14-01-2014 CrysAlis171 .NET)
(compiled Jan 14 2014,18:38:05)
;
_computing_data_reduction
;
CrysAlisPro, Agilent Technologies,
Version 1.171.37.31 (release 14-01-2014 CrysAlis171 .NET)
(compiled Jan 14 2014,18:38:05)
;
_computing_molecular_graphics 'Olex2 (Dolomanov et al., 2009)'
_computing_publication_material 'Olex2 (Dolomanov et al., 2009)'
_computing_structure_refinement 'ShelXL (Sheldrick, 2008)'
_computing_structure_solution 'ShelXS (Sheldrick, 2008)'
_diffrn_ambient_temperature 120
_diffrn_detector 'CCD plate'
_diffrn_detector_area_resol_mean 10.3347
_diffrn_detector_type Atlas
_diffrn_measured_fraction_theta_full 0.998
_diffrn_measured_fraction_theta_max 0.998
_diffrn_measurement_details
;
  1 omega  -46.00   56.00   1.0000   60.0000
omega____ theta____ kappa____ phi______ frames
    -      -19.4946   38.0000   60.0000 102

  2 omega  -49.00   54.00   1.0000   60.0000
omega____ theta____ kappa____ phi______ frames
    -      -19.4946   57.0000   90.0000 103

  3 omega  -98.00   14.00   1.0000   60.0000
omega____ theta____ kappa____ phi______ frames
    -      -19.4946  -77.0000 -120.0000 112

  4 omega   -4.00   62.00   1.0000   60.0000
omega____ theta____ kappa____ phi______ frames
    -       20.1196  -99.0000   60.0000 66

  5 omega  -93.00   10.00   1.0000   60.0000
omega____ theta____ kappa____ phi______ frames
    -      -19.4946  -57.0000    0.0000 103

  6 omega  -95.00    1.00   1.0000   60.0000
omega____ theta____ kappa____ phi______ frames
    -      -19.4946  -38.0000   90.0000 96

  7 omega -109.00  -34.00   1.0000   60.0000
omega____ theta____ kappa____ phi______ frames
    -      -19.4946 -179.0000  150.0000 75
;
_diffrn_measurement_device 'four-circle diffractometer'
_diffrn_measurement_device_type 'Xcalibur, Atlas, Gemini ultra'
_diffrn_measurement_method '\w scans'
_diffrn_orient_matrix_UB_11 -0.0009326000
_diffrn_orient_matrix_UB_12 -0.0436090000
_diffrn_orient_matrix_UB_13 0.0018937000
_diffrn_orient_matrix_UB_21 0.0412180000
_diffrn_orient_matrix_UB_22 -0.0000499000
_diffrn_orient_matrix_UB_23 0.0064091000
_diffrn_orient_matrix_UB_31 -0.0077398000
_diffrn_orient_matrix_UB_32 0.0048782000
_diffrn_orient_matrix_UB_33 0.0170244000
_diffrn_radiation_monochromator graphite
_diffrn_radiation_probe x-ray
_diffrn_radiation_type MoK\a
_diffrn_radiation_wavelength 0.71073
_diffrn_reflns_av_R_equivalents 0.0765
_diffrn_reflns_av_unetI/netI 0.0483
_diffrn_reflns_Laue_measured_fraction_full 0.998
_diffrn_reflns_Laue_measured_fraction_max 0.998
_diffrn_reflns_limit_h_max 21
_diffrn_reflns_limit_h_min -21
_diffrn_reflns_limit_k_max 19
_diffrn_reflns_limit_k_min -19
_diffrn_reflns_limit_l_max 48
_diffrn_reflns_limit_l_min -48
_diffrn_reflns_number 148504
_diffrn_reflns_point_group_measured_fraction_full 0.998
_diffrn_reflns_point_group_measured_fraction_max 0.998
_diffrn_reflns_theta_full 26.000
_diffrn_reflns_theta_max 26.000
_diffrn_reflns_theta_min 3.343
_diffrn_source 'Enhance (Mo) X-ray Source'
_exptl_absorpt_coefficient_mu 2.229
_exptl_absorpt_correction_T_max 0.943
_exptl_absorpt_correction_T_min 0.373
_exptl_absorpt_correction_type analytical
_exptl_absorpt_process_details
;
CrysAlisPro, Agilent Technologies,
Version 1.171.37.31 (release 14-01-2014 CrysAlis171 .NET)
(compiled Jan 14 2014,18:38:05)
Analytical numeric absorption correction using a multifaceted crystal
            model based on expressions derived by R.C. Clark & J.S. Reid.
(Clark, R. C. & Reid, J. S. (1995). Acta Cryst. A51, 887-897)
Empirical absorption correction using spherical harmonics,
 implemented in SCALE3 ABSPACK scaling algorithm.
;
_exptl_crystal_colour violet
_exptl_crystal_colour_primary violet
_exptl_crystal_density_diffrn 1.408
_exptl_crystal_F_000 4752
_exptl_crystal_recrystallization_method 'Re-crystallisation from solvent: toluene/diethyl ether'
_exptl_crystal_size_max 0.5842
_exptl_crystal_size_mid 0.1683
_exptl_crystal_size_min 0.0265
_refine_diff_density_max 0.539
_refine_diff_density_min -0.502
_refine_diff_density_rms 0.080
_refine_ls_extinction_method none
_refine_ls_goodness_of_fit_ref 1.028
_refine_ls_hydrogen_treatment constr
_refine_ls_matrix_type full
_refine_ls_number_parameters 1269
_refine_ls_number_reflns 21081
_refine_ls_number_restraints 0
_refine_ls_restrained_S_all 1.028
_refine_ls_R_factor_all 0.0649
_refine_ls_R_factor_gt 0.0400
_refine_ls_shift/su_max 0.003
_refine_ls_shift/su_mean 0.000
_refine_ls_structure_factor_coef Fsqd
_refine_ls_weighting_details 'w=1/[\s^2^(Fo^2^)+(0.0270P)^2^+12.4060P] where P=(Fo^2^+2Fc^2^)/3'
_refine_ls_weighting_scheme calc
_refine_ls_wR_factor_gt 0.0799
_refine_ls_wR_factor_ref 0.0896
_reflns_Friedel_coverage 0.000
_reflns_number_gt 15792
_reflns_number_total 21081
_reflns_threshold_expression 'I > 2\s(I)'
_cod_data_source_file c5dt04663g2.cif
_cod_data_source_block 1b
_cod_depositor_comments 'Adding full bibliography for 7038181--7038183.cif.'
_cod_database_code 7038181
_chemical_oxdiff_formula 'C61 H74 Br2 N4 Ni2'
_shelx_space_group_comment
;
The symmetry employed for this shelxl refinement is uniquely defined
by the following loop, which should always be used as a source of
symmetry information in preference to the above space-group names.
They are only intended as comments.
;
_reflns_odcompleteness_completeness 99.72
_reflns_odcompleteness_iscentric 1
_reflns_odcompleteness_theta 26.32
_shelx_shelxl_version_number 2014/7
_olex2_date_sample_data_collection 2014-09-02
_olex2_submission_special_instructions 'No special instructions were received'

loop_
_space_group_symop_operation_xyz
'x, y, z'
'-x, y+1/2, -z+1/2'
'-x, -y, -z'
'x, -y-1/2, z-1/2'

loop_
_atom_site_label
_atom_site_type_symbol
_atom_site_fract_x
_atom_site_fract_y
_atom_site_fract_z
_atom_site_U_iso_or_equiv
_atom_site_adp_type
_atom_site_occupancy
_atom_site_site_symmetry_order
_atom_site_calc_flag
_atom_site_refinement_flags_posn
Br1 Br 1.09729(2) 0.63640(2) 0.65834(2) 0.02564(8) Uani 1 1 d .
Ni1 Ni 1.01849(2) 0.54654(2) 0.62058(2) 0.01695(9) Uani 1 1 d .
N1 N 0.89003(14) 0.56783(15) 0.65753(6) 0.0168(5) Uani 1 1 d .
N2 N 0.88071(14) 0.64732(15) 0.60868(6) 0.0171(6) Uani 1 1 d .
C1 C 0.9844(2) 0.4581(2) 0.58356(8) 0.0278(8) Uani 1 1 d .
H1 H 0.9292 0.4492 0.5769 0.033 Uiso 1 1 calc R
C2 C 1.03121(19) 0.5146(2) 0.56764(8) 0.0240(7) Uani 1 1 d .
H2 H 1.0143 0.5456 0.5472 0.029 Uiso 1 1 calc R
C3 C 1.10552(19) 0.5156(2) 0.58758(8) 0.0257(8) Uani 1 1 d .
H3 H 1.1481 0.5501 0.5839 0.031 Uiso 1 1 calc R
C4 C 1.1081(2) 0.4557(2) 0.61482(8) 0.0268(8) Uani 1 1 d .
H4 H 1.1523 0.4445 0.6323 0.032 Uiso 1 1 calc R
C5 C 1.0349(2) 0.4171(2) 0.61125(9) 0.0274(8) Uani 1 1 d .
H5 H 1.0209 0.3722 0.6246 0.033 Uiso 1 1 calc R
C6 C 0.92021(17) 0.58908(18) 0.62923(7) 0.0168(6) Uani 1 1 d .
C7 C 0.81737(18) 0.60529(19) 0.66621(8) 0.0221(7) Uani 1 1 d .
H7A H 0.8181 0.6014 0.6914 0.026 Uiso 1 1 calc R
H7B H 0.7704 0.5750 0.6543 0.026 Uiso 1 1 calc R
C8 C 0.81261(19) 0.69488(19) 0.65519(8) 0.0229(7) Uani 1 1 d .
H8A H 0.8580 0.7262 0.6679 0.027 Uiso 1 1 calc R
H8B H 0.7631 0.7201 0.6601 0.027 Uiso 1 1 calc R
C9 C 0.81424(19) 0.6975(2) 0.61685(8) 0.0268(8) Uani 1 1 d .
H9A H 0.7637 0.6759 0.6040 0.032 Uiso 1 1 calc R
H9B H 0.8202 0.7555 0.6096 0.032 Uiso 1 1 calc R
C12 C 0.92235(18) 0.50225(18) 0.68045(8) 0.0178(7) Uani 1 1 d .
C13 C 0.90175(18) 0.41971(19) 0.67184(8) 0.0194(7) Uani 1 1 d .
C14 C 0.92888(19) 0.35858(19) 0.69570(8) 0.0233(7) Uani 1 1 d .
H14 H 0.9164 0.3025 0.6900 0.028 Uiso 1 1 calc R
C15 C 0.9737(2) 0.3766(2) 0.72763(9) 0.0263(8) Uani 1 1 d .
C16 C 0.99047(19) 0.4588(2) 0.73574(8) 0.0253(8) Uani 1 1 d .
H16 H 1.0204 0.4721 0.7577 0.030 Uiso 1 1 calc R
C17 C 0.96508(18) 0.52227(19) 0.71289(8) 0.0192(7) Uani 1 1 d .
C18 C 0.84875(19) 0.3965(2) 0.63851(8) 0.0254(7) Uani 1 1 d .
H18A H 0.8015 0.4315 0.6352 0.038 Uiso 1 1 calc GR
H18B H 0.8331 0.3383 0.6395 0.038 Uiso 1 1 calc GR
H18C H 0.8773 0.4044 0.6192 0.038 Uiso 1 1 calc GR
C19 C 1.0017(2) 0.3088(2) 0.75322(10) 0.0391(9) Uani 1 1 d .
H19A H 0.9590 0.2938 0.7657 0.059 Uiso 1 1 calc GR
H19B H 1.0474 0.3284 0.7696 0.059 Uiso 1 1 calc GR
H19C H 1.0169 0.2603 0.7409 0.059 Uiso 1 1 calc GR
C20 C 0.9798(2) 0.6107(2) 0.72397(8) 0.0248(7) Uani 1 1 d .
H20A H 0.9924 0.6432 0.7046 0.037 Uiso 1 1 calc GR
H20B H 1.0243 0.6132 0.7432 0.037 Uiso 1 1 calc GR
H20C H 0.9324 0.6333 0.7313 0.037 Uiso 1 1 calc GR
C21 C 0.89751(17) 0.66068(19) 0.57430(7) 0.0178(7) Uani 1 1 d .
C22 C 0.94930(18) 0.72343(19) 0.56816(8) 0.0194(7) Uani 1 1 d .
C23 C 0.96434(19) 0.7331(2) 0.53463(8) 0.0228(7) Uani 1 1 d .
H23 H 1.0000 0.7750 0.5302 0.027 Uiso 1 1 calc R
C24 C 0.92892(19) 0.6834(2) 0.50766(8) 0.0241(7) Uani 1 1 d .
C25 C 0.87429(19) 0.6251(2) 0.51418(8) 0.0252(8) Uani 1 1 d .
H25 H 0.8478 0.5924 0.4957 0.030 Uiso 1 1 calc R
C26 C 0.85712(18) 0.6129(2) 0.54735(8) 0.0221(7) Uani 1 1 d .
C27 C 0.9872(2) 0.7808(2) 0.59634(8) 0.0255(8) Uani 1 1 d .
H27A H 0.9488 0.8228 0.6006 0.038 Uiso 1 1 calc GR
H27B H 1.0330 0.8079 0.5893 0.038 Uiso 1 1 calc GR
H27C H 1.0046 0.7491 0.6175 0.038 Uiso 1 1 calc GR
C28 C 0.9503(2) 0.6922(2) 0.47209(8) 0.0351(9) Uani 1 1 d .
H28A H 0.9990 0.6613 0.4710 0.053 Uiso 1 1 calc GR
H28B H 0.9585 0.7508 0.4673 0.053 Uiso 1 1 calc GR
H28C H 0.9073 0.6703 0.4549 0.053 Uiso 1 1 calc GR
C29 C 0.7957(2) 0.5499(2) 0.55290(9) 0.0298(8) Uani 1 1 d .
H29A H 0.8075 0.5290 0.5766 0.045 Uiso 1 1 calc GR
H29B H 0.7963 0.5039 0.5367 0.045 Uiso 1 1 calc GR
H29C H 0.7433 0.5758 0.5490 0.045 Uiso 1 1 calc GR
Br61 Br 0.34439(2) 0.12439(2) 0.66850(2) 0.02478(8) Uani 1 1 d .
Ni61 Ni 0.26335(2) 0.02590(2) 0.63620(2) 0.01673(9) Uani 1 1 d .
N61 N 0.13606(14) 0.07177(16) 0.67078(6) 0.0171(6) Uani 1 1 d .
N62 N 0.12175(14) 0.11898(15) 0.61490(6) 0.0148(5) Uani 1 1 d .
C61 C 0.2293(2) -0.0767(2) 0.60627(8) 0.0274(8) Uani 1 1 d .
H61 H 0.1742 -0.0879 0.6008 0.033 Uiso 1 1 calc R
C62 C 0.2741(2) -0.0277(2) 0.58608(8) 0.0292(8) Uani 1 1 d .
H62 H 0.2557 -0.0055 0.5638 0.035 Uiso 1 1 calc R
C63 C 0.3491(2) -0.0189(2) 0.60505(8) 0.0293(8) Uani 1 1 d .
H63 H 0.3906 0.0132 0.5986 0.035 Uiso 1 1 calc R
C64 C 0.3536(2) -0.0666(2) 0.63630(8) 0.0284(8) Uani 1 1 d .
H64 H 0.3985 -0.0704 0.6541 0.034 Uiso 1 1 calc R
C65 C 0.2819(2) -0.1060(2) 0.63616(9) 0.0288(8) Uani 1 1 d .
H65 H 0.2698 -0.1448 0.6526 0.035 Uiso 1 1 calc R
C66 C 0.16432(17) 0.07531(18) 0.64077(7) 0.0156(6) Uani 1 1 d .
C67 C 0.06364(18) 0.1151(2) 0.67651(8) 0.0235(7) Uani 1 1 d .
H67A H 0.0682 0.1299 0.7012 0.028 Uiso 1 1 calc R
H67B H 0.0174 0.0782 0.6703 0.028 Uiso 1 1 calc R
C68 C 0.05200(18) 0.19241(19) 0.65478(8) 0.0208(7) Uani 1 1 d .
H68A H 0.0015 0.2195 0.6573 0.025 Uiso 1 1 calc R
H68B H 0.0957 0.2318 0.6623 0.025 Uiso 1 1 calc R
C69 C 0.05068(18) 0.1682(2) 0.61778(8) 0.0227(7) Uani 1 1 d .
H69A H 0.0026 0.1354 0.6094 0.027 Uiso 1 1 calc R
H69B H 0.0494 0.2185 0.6033 0.027 Uiso 1 1 calc R
C72 C 0.17003(17) 0.01665(19) 0.69834(7) 0.0175(7) Uani 1 1 d .
C73 C 0.15290(18) -0.06764(19) 0.69579(8) 0.0190(7) Uani 1 1 d .
C74 C 0.18492(18) -0.1190(2) 0.72309(8) 0.0208(7) Uani 1 1 d .
H74 H 0.1752 -0.1768 0.7213 0.025 Uiso 1 1 calc R
C75 C 0.23045(18) -0.0879(2) 0.75282(7) 0.0208(7) Uani 1 1 d .
C76 C 0.24341(18) -0.0032(2) 0.75515(8) 0.0214(7) Uani 1 1 d .
H76 H 0.2737 0.0186 0.7756 0.026 Uiso 1 1 calc R
C77 C 0.21365(18) 0.05089(19) 0.72856(7) 0.0182(7) Uani 1 1 d .
C78 C 0.09868(19) -0.1050(2) 0.66539(8) 0.0252(7) Uani 1 1 d .
H78A H 0.0470 -0.1164 0.6718 0.038 Uiso 1 1 calc GR
H78B H 0.1217 -0.1567 0.6586 0.038 Uiso 1 1 calc GR
H78C H 0.0922 -0.0661 0.6460 0.038 Uiso 1 1 calc GR
C79 C 0.2646(2) -0.1444(2) 0.78215(8) 0.0306(8) Uani 1 1 d .
H79A H 0.2399 -0.1991 0.7786 0.046 Uiso 1 1 calc GR
H79B H 0.2543 -0.1212 0.8039 0.046 Uiso 1 1 calc GR
H79C H 0.3218 -0.1496 0.7830 0.046 Uiso 1 1 calc GR
C80 C 0.2270(2) 0.1423(2) 0.73325(8) 0.0243(7) Uani 1 1 d .
H80A H 0.2326 0.1674 0.7111 0.037 Uiso 1 1 calc GR
H80B H 0.2753 0.1520 0.7500 0.037 Uiso 1 1 calc GR
H80C H 0.1818 0.1672 0.7417 0.037 Uiso 1 1 calc GR
C81 C 0.14059(17) 0.11779(19) 0.58054(7) 0.0176(7) Uani 1 1 d .
C82 C 0.19273(18) 0.1765(2) 0.57099(8) 0.0210(7) Uani 1 1 d .
C83 C 0.2067(2) 0.1747(2) 0.53710(8) 0.0265(8) Uani 1 1 d .
H83 H 0.2430 0.2131 0.5303 0.032 Uiso 1 1 calc R
C84 C 0.1691(2) 0.1186(2) 0.51288(8) 0.0268(8) Uani 1 1 d .
C85 C 0.1152(2) 0.0639(2) 0.52292(8) 0.0247(8) Uani 1 1 d .
H85 H 0.0881 0.0263 0.5064 0.030 Uiso 1 1 calc R
C86 C 0.09962(18) 0.0625(2) 0.55651(8) 0.0211(7) Uani 1 1 d .
C87 C 0.2299(2) 0.2417(2) 0.59581(8) 0.0278(8) Uani 1 1 d .
H87A H 0.1883 0.2744 0.6037 0.042 Uiso 1 1 calc GR
H87B H 0.2628 0.2781 0.5842 0.042 Uiso 1 1 calc GR
H87C H 0.2627 0.2153 0.6156 0.042 Uiso 1 1 calc GR
C88 C 0.1862(2) 0.1181(3) 0.47647(8) 0.0387(10) Uani 1 1 d .
H88A H 0.2270 0.0768 0.4745 0.058 Uiso 1 1 calc GR
H88B H 0.2048 0.1729 0.4708 0.058 Uiso 1 1 calc GR
H88C H 0.1378 0.1043 0.4604 0.058 Uiso 1 1 calc GR
C89 C 0.0385(2) 0.0029(2) 0.56561(8) 0.0275(8) Uani 1 1 d .
H89A H -0.0135 0.0296 0.5617 0.041 Uiso 1 1 calc GR
H89B H 0.0525 -0.0130 0.5899 0.041 Uiso 1 1 calc GR
H89C H 0.0369 -0.0465 0.5511 0.041 Uiso 1 1 calc GR
Br31 Br 0.58928(2) 0.65863(2) 0.64752(2) 0.02877(9) Uani 1 1 d .
Ni31 Ni 0.52453(2) 0.53205(2) 0.63436(2) 0.01590(9) Uani 1 1 d .
N31 N 0.41113(14) 0.55437(16) 0.67872(6) 0.0165(5) Uani 1 1 d .
N32 N 0.37124(14) 0.60495(15) 0.62413(6) 0.0155(5) Uani 1 1 d .
C31 C 0.5029(2) 0.4134(2) 0.61639(11) 0.0405(10) Uani 1 1 d .
H31 H 0.4507 0.3924 0.6151 0.049 Uiso 1 1 calc R
C32 C 0.5318(2) 0.4573(3) 0.58993(9) 0.0400(10) Uani 1 1 d .
H32 H 0.5048 0.4662 0.5671 0.048 Uiso 1 1 calc R
C33 C 0.6070(2) 0.4845(2) 0.60368(9) 0.0295(8) Uani 1 1 d .
H33 H 0.6393 0.5189 0.5923 0.035 Uiso 1 1 calc R
C34 C 0.62837(19) 0.4523(2) 0.63796(8) 0.0241(7) Uani 1 1 d .
H34 H 0.6772 0.4612 0.6530 0.029 Uiso 1 1 calc R
C35 C 0.5656(2) 0.4062(2) 0.64539(10) 0.0321(9) Uani 1 1 d .
H35 H 0.5642 0.3755 0.6659 0.039 Uiso 1 1 calc R
C36 C 0.42602(17) 0.56422(17) 0.64644(7) 0.0141(6) Uani 1 1 d .
C37 C 0.34163(19) 0.5892(2) 0.69092(8) 0.0260(8) Uani 1 1 d .
H37A H 0.3552 0.6021 0.7158 0.031 Uiso 1 1 calc R
H37B H 0.2982 0.5481 0.6878 0.031 Uiso 1 1 calc R
C38 C 0.31484(18) 0.6665(2) 0.67114(7) 0.0210(7) Uani 1 1 d .
H38A H 0.3560 0.7099 0.6760 0.025 Uiso 1 1 calc R
H38B H 0.2656 0.6876 0.6780 0.025 Uiso 1 1 calc R
C39 C 0.30042(18) 0.6452(2) 0.63336(7) 0.0209(7) Uani 1 1 d .
H39A H 0.2545 0.6075 0.6281 0.025 Uiso 1 1 calc R
H39B H 0.2882 0.6961 0.6195 0.025 Uiso 1 1 calc R
C42 C 0.45834(18) 0.49877(19) 0.70289(7) 0.0169(7) Uani 1 1 d .
C43 C 0.43815(19) 0.4149(2) 0.70225(7) 0.0210(7) Uani 1 1 d .
C44 C 0.48237(19) 0.3623(2) 0.72604(8) 0.0221(7) Uani 1 1 d .
H44 H 0.4695 0.3052 0.7257 0.027 Uiso 1 1 calc R
C45 C 0.54455(19) 0.3909(2) 0.75028(8) 0.0223(7) Uani 1 1 d .
C46 C 0.56073(18) 0.4755(2) 0.75142(8) 0.0217(7) Uani 1 1 d .
H46 H 0.6022 0.4961 0.7684 0.026 Uiso 1 1 calc R
C47 C 0.51756(18) 0.53077(19) 0.72817(7) 0.0176(7) Uani 1 1 d .
C48 C 0.3692(2) 0.3804(2) 0.67703(8) 0.0310(8) Uani 1 1 d .
H48A H 0.3196 0.4030 0.6823 0.046 Uiso 1 1 calc GR
H48B H 0.3686 0.3200 0.6790 0.046 Uiso 1 1 calc GR
H48C H 0.3749 0.3959 0.6535 0.046 Uiso 1 1 calc GR
C49 C 0.5918(2) 0.3321(2) 0.77568(8) 0.0289(8) Uani 1 1 d .
H49A H 0.6413 0.3588 0.7863 0.043 Uiso 1 1 calc GR
H49B H 0.6037 0.2819 0.7636 0.043 Uiso 1 1 calc GR
H49C H 0.5610 0.3177 0.7936 0.043 Uiso 1 1 calc GR
C50 C 0.5359(2) 0.6216(2) 0.73126(8) 0.0248(7) Uani 1 1 d .
H50A H 0.5698 0.6369 0.7146 0.037 Uiso 1 1 calc GR
H50B H 0.5634 0.6338 0.7546 0.037 Uiso 1 1 calc GR
H50C H 0.4866 0.6533 0.7266 0.037 Uiso 1 1 calc GR
C51 C 0.37364(17) 0.60577(19) 0.58747(7) 0.0158(6) Uani 1 1 d .
C52 C 0.39948(18) 0.67628(19) 0.57240(7) 0.0184(7) Uani 1 1 d .
C53 C 0.39835(18) 0.6757(2) 0.53687(8) 0.0215(7) Uani 1 1 d .
H53 H 0.4176 0.7227 0.5264 0.026 Uiso 1 1 calc R
C54 C 0.37010(19) 0.6088(2) 0.51640(8) 0.0222(7) Uani 1 1 d .
C55 C 0.34167(18) 0.54092(19) 0.53215(7) 0.0194(7) Uani 1 1 d .
H55 H 0.3214 0.4950 0.5184 0.023 Uiso 1 1 calc R
C56 C 0.34192(17) 0.53816(19) 0.56756(7) 0.0177(7) Uani 1 1 d .
C57 C 0.4255(2) 0.7533(2) 0.59277(8) 0.0260(8) Uani 1 1 d .
H57A H 0.3816 0.7928 0.5903 0.039 Uiso 1 1 calc GR
H57B H 0.4704 0.7781 0.5841 0.039 Uiso 1 1 calc GR
H57C H 0.4414 0.7389 0.6172 0.039 Uiso 1 1 calc GR
C58 C 0.3690(2) 0.6097(2) 0.47798(8) 0.0326(9) Uani 1 1 d .
H58A H 0.3813 0.5542 0.4703 0.049 Uiso 1 1 calc GR
H58B H 0.4086 0.6490 0.4726 0.049 Uiso 1 1 calc GR
H58C H 0.3165 0.6264 0.4661 0.049 Uiso 1 1 calc GR
C59 C 0.30677(19) 0.4629(2) 0.58225(8) 0.0232(7) Uani 1 1 d .
H59A H 0.2526 0.4544 0.5701 0.035 Uiso 1 1 calc GR
H59B H 0.3062 0.4716 0.6069 0.035 Uiso 1 1 calc GR
H59C H 0.3388 0.4141 0.5793 0.035 Uiso 1 1 calc GR
Br91 Br 0.83539(2) 0.15019(2) 0.65356(2) 0.02437(8) Uani 1 1 d .
Ni91 Ni 0.76873(2) 0.02361(2) 0.64761(2) 0.01480(9) Uani 1 1 d .
N91 N 0.65443(14) 0.05927(16) 0.69031(6) 0.0172(6) Uani 1 1 d .
N92 N 0.61980(14) 0.10625(15) 0.63495(6) 0.0131(5) Uani 1 1 d .
C91 C 0.74851(19) -0.10115(19) 0.64133(9) 0.0245(7) Uani 1 1 d .
H91 H 0.6981 -0.1210 0.6444 0.029 Uiso 1 1 calc R
C92 C 0.7688(2) -0.0726(2) 0.60965(9) 0.0273(8) Uani 1 1 d .
H92 H 0.7366 -0.0753 0.5875 0.033 Uiso 1 1 calc R
C93 C 0.8445(2) -0.0402(2) 0.61729(9) 0.0296(8) Uani 1 1 d .
H93 H 0.8722 -0.0133 0.6015 0.035 Uiso 1 1 calc R
C94 C 0.8740(2) -0.0541(2) 0.65329(9) 0.0292(8) Uani 1 1 d .
H94 H 0.9245 -0.0379 0.6652 0.035 Uiso 1 1 calc R
C95 C 0.81658(19) -0.09490(19) 0.66761(9) 0.0262(8) Uani 1 1 d .
H95 H 0.8215 -0.1149 0.6906 0.031 Uiso 1 1 calc R
C96 C 0.67151(17) 0.06416(17) 0.65838(7) 0.0143(6) Uani 1 1 d .
C97 C 0.58466(19) 0.0987(2) 0.70100(8) 0.0266(8) Uani 1 1 d .
H97A H 0.5968 0.1130 0.7258 0.032 Uiso 1 1 calc R
H97B H 0.5396 0.0596 0.6976 0.032 Uiso 1 1 calc R
C98 C 0.56279(19) 0.1755(2) 0.68016(8) 0.0224(7) Uani 1 1 d .
H98A H 0.6056 0.2171 0.6853 0.027 Uiso 1 1 calc R
H98B H 0.5137 0.1996 0.6860 0.027 Uiso 1 1 calc R
C99 C 0.55043(18) 0.1524(2) 0.64244(7) 0.0201(7) Uani 1 1 d .
H99A H 0.5024 0.1178 0.6367 0.024 Uiso 1 1 calc R
H99B H 0.5428 0.2031 0.6281 0.024 Uiso 1 1 calc R
C102 C 0.70079(18) 0.00808(19) 0.71654(7) 0.0174(7) Uani 1 1 d .
C103 C 0.67907(18) -0.0743(2) 0.71941(8) 0.0209(7) Uani 1 1 d .
C104 C 0.72369(19) -0.1228(2) 0.74505(8) 0.0239(7) Uani 1 1 d .
H104 H 0.7104 -0.1795 0.7470 0.029 Uiso 1 1 calc R
C105 C 0.78724(19) -0.0897(2) 0.76771(8) 0.0220(7) Uani 1 1 d .
C106 C 0.80486(18) -0.0064(2) 0.76495(7) 0.0202(7) Uani 1 1 d .
H106 H 0.8475 0.0167 0.7806 0.024 Uiso 1 1 calc R
C107 C 0.76192(18) 0.04410(19) 0.73993(7) 0.0182(7) Uani 1 1 d .
C108 C 0.60811(19) -0.1118(2) 0.69669(8) 0.0263(8) Uani 1 1 d .
H10A H 0.5604 -0.1001 0.7065 0.040 Uiso 1 1 calc GR
H10B H 0.6153 -0.1718 0.6953 0.040 Uiso 1 1 calc GR
H10C H 0.6026 -0.0878 0.6735 0.040 Uiso 1 1 calc GR
C109 C 0.8349(2) -0.1427(2) 0.79538(8) 0.0287(8) Uani 1 1 d .
H10D H 0.8001 -0.1646 0.8106 0.043 Uiso 1 1 calc GR
H10E H 0.8767 -0.1092 0.8089 0.043 Uiso 1 1 calc GR
H10F H 0.8588 -0.1887 0.7846 0.043 Uiso 1 1 calc GR
C110 C 0.7795(2) 0.13497(19) 0.73940(8) 0.0245(7) Uani 1 1 d .
H11A H 0.7978 0.1490 0.7178 0.037 Uiso 1 1 calc GR
H11B H 0.8208 0.1488 0.7590 0.037 Uiso 1 1 calc GR
H11C H 0.7315 0.1664 0.7410 0.037 Uiso 1 1 calc GR
C111 C 0.62259(17) 0.10022(18) 0.59851(7) 0.0149(6) Uani 1 1 d .
C112 C 0.64944(17) 0.16747(19) 0.58128(7) 0.0176(7) Uani 1 1 d .
C113 C 0.64917(18) 0.1598(2) 0.54583(8) 0.0220(7) Uani 1 1 d .
H113 H 0.6694 0.2039 0.5340 0.026 Uiso 1 1 calc R
C114 C 0.62030(19) 0.0899(2) 0.52749(8) 0.0241(7) Uani 1 1 d .
C115 C 0.58986(19) 0.0263(2) 0.54503(8) 0.0228(7) Uani 1 1 d .
H115 H 0.5682 -0.0210 0.5326 0.027 Uiso 1 1 calc R
C116 C 0.59026(17) 0.03013(19) 0.58050(7) 0.0181(7) Uani 1 1 d .
C117 C 0.67484(19) 0.24740(19) 0.59946(8) 0.0227(7) Uani 1 1 d .
H11D H 0.6308 0.2868 0.5957 0.034 Uiso 1 1 calc GR
H11E H 0.7198 0.2705 0.5903 0.034 Uiso 1 1 calc GR
H11F H 0.6905 0.2370 0.6242 0.034 Uiso 1 1 calc GR
C118 C 0.6209(2) 0.0835(2) 0.48923(8) 0.0381(10) Uani 1 1 d .
H11G H 0.6170 0.0253 0.4822 0.057 Uiso 1 1 calc GR
H11H H 0.6703 0.1069 0.4841 0.057 Uiso 1 1 calc GR
H11I H 0.5759 0.1142 0.4766 0.057 Uiso 1 1 calc GR
C119 C 0.55560(19) -0.0408(2) 0.59806(8) 0.0242(7) Uani 1 1 d .
H11J H 0.5967 -0.0822 0.6054 0.036 Uiso 1 1 calc GR
H11K H 0.5124 -0.0661 0.5819 0.036 Uiso 1 1 calc GR
H11L H 0.5352 -0.0200 0.6182 0.036 Uiso 1 1 calc GR
C120 C 0.17252(19) 0.7533(2) 0.51222(9) 0.0293(8) Uani 1 1 d .
C121 C 0.1670(2) 0.8367(2) 0.50552(9) 0.0364(9) Uani 1 1 d .
H121 H 0.1708 0.8746 0.5242 0.044 Uiso 1 1 calc R
C122 C 0.1558(2) 0.8665(3) 0.47195(11) 0.0478(11) Uani 1 1 d .
H122 H 0.1525 0.9244 0.4678 0.057 Uiso 1 1 calc R
C123 C 0.1497(2) 0.8123(3) 0.44478(10) 0.0502(12) Uani 1 1 d .
H123 H 0.1424 0.8322 0.4218 0.060 Uiso 1 1 calc R
C124 C 0.1543(2) 0.7290(3) 0.45130(11) 0.0525(13) Uani 1 1 d .
H124 H 0.1491 0.6909 0.4327 0.063 Uiso 1 1 calc R
C125 C 0.1664(2) 0.7002(3) 0.48470(11) 0.0454(11) Uani 1 1 d .
H125 H 0.1706 0.6423 0.4888 0.055 Uiso 1 1 calc R
C126 C 0.1861(3) 0.7219(3) 0.54899(10) 0.0493(11) Uani 1 1 d .
H12A H 0.2116 0.7652 0.5644 0.074 Uiso 1 1 calc GR
H12B H 0.2203 0.6729 0.5508 0.074 Uiso 1 1 calc GR
H12C H 0.1353 0.7072 0.5555 0.074 Uiso 1 1 calc GR
C130 C 0.4135(2) 0.2395(3) 0.52003(10) 0.0377(9) Uani 1 1 d .
C131 C 0.4230(2) 0.3219(3) 0.51499(11) 0.0472(11) Uani 1 1 d .
H131 H 0.4357 0.3575 0.5343 0.057 Uiso 1 1 calc R
C132 C 0.4145(3) 0.3546(3) 0.48203(14) 0.0589(13) Uani 1 1 d .
H132 H 0.4218 0.4121 0.4789 0.071 Uiso 1 1 calc R
C133 C 0.3954(2) 0.3038(3) 0.45403(11) 0.0515(12) Uani 1 1 d .
H133 H 0.3898 0.3256 0.4313 0.062 Uiso 1 1 calc R
C134 C 0.3846(3) 0.2222(3) 0.45922(12) 0.0598(13) Uani 1 1 d .
H134 H 0.3707 0.1864 0.4400 0.072 Uiso 1 1 calc R
C135 C 0.3935(3) 0.1908(3) 0.49179(12) 0.0572(13) Uani 1 1 d .
H135 H 0.3854 0.1333 0.4948 0.069 Uiso 1 1 calc R
C136 C 0.4267(3) 0.2036(4) 0.55622(12) 0.0827(19) Uani 1 1 d .
H13A H 0.4753 0.1706 0.5599 0.124 Uiso 1 1 calc GR
H13B H 0.3817 0.1683 0.5590 0.124 Uiso 1 1 calc GR
H13C H 0.4315 0.2486 0.5731 0.124 Uiso 1 1 calc GR

loop_
_atom_site_aniso_label
_atom_site_aniso_U_11
_atom_site_aniso_U_22
_atom_site_aniso_U_33
_atom_site_aniso_U_23
_atom_site_aniso_U_13
_atom_site_aniso_U_12
Br1 0.01986(17) 0.0319(2) 0.02362(17) -0.00285(14) -0.00068(13) -0.00358(14)
Ni1 0.0157(2) 0.0179(2) 0.0176(2) -0.00088(16) 0.00379(16) 0.00168(16)
N1 0.0148(13) 0.0132(13) 0.0228(14) -0.0007(11) 0.0046(11) 0.0009(10)
N2 0.0173(13) 0.0139(14) 0.0208(13) 0.0018(11) 0.0049(11) 0.0024(11)
C1 0.0289(19) 0.027(2) 0.0282(18) -0.0121(15) 0.0078(15) 0.0007(15)
C2 0.0281(18) 0.0257(19) 0.0199(16) 0.0004(14) 0.0090(14) 0.0073(15)
C3 0.0235(18) 0.0269(19) 0.0291(18) -0.0002(15) 0.0116(15) 0.0069(15)
C4 0.0262(18) 0.029(2) 0.0262(18) 0.0038(15) 0.0080(15) 0.0157(15)
C5 0.036(2) 0.0156(18) 0.0339(19) 0.0013(15) 0.0159(16) 0.0069(15)
C6 0.0169(16) 0.0146(16) 0.0182(15) -0.0038(13) 0.0009(13) -0.0027(13)
C7 0.0197(17) 0.0223(18) 0.0272(17) 0.0002(14) 0.0126(14) 0.0029(14)
C8 0.0224(17) 0.0175(17) 0.0314(18) -0.0024(14) 0.0122(14) 0.0033(14)
C9 0.0240(18) 0.0254(19) 0.0315(19) 0.0053(15) 0.0068(15) 0.0095(15)
C12 0.0204(16) 0.0141(16) 0.0209(16) 0.0018(13) 0.0096(13) 0.0024(13)
C13 0.0179(16) 0.0177(17) 0.0255(17) -0.0035(14) 0.0118(13) 0.0006(13)
C14 0.0305(19) 0.0110(16) 0.0324(19) 0.0003(14) 0.0166(15) 0.0021(14)
C15 0.0291(19) 0.0225(19) 0.0305(19) 0.0074(15) 0.0140(15) 0.0077(15)
C16 0.0253(18) 0.030(2) 0.0211(17) 0.0030(15) 0.0064(14) 0.0018(15)
C17 0.0208(16) 0.0179(17) 0.0209(16) -0.0012(13) 0.0089(13) 0.0001(13)
C18 0.0281(18) 0.0204(18) 0.0288(18) -0.0056(15) 0.0082(15) -0.0042(15)
C19 0.047(2) 0.030(2) 0.042(2) 0.0137(18) 0.0125(19) 0.0121(18)
C20 0.0294(19) 0.0235(19) 0.0219(17) -0.0034(14) 0.0053(14) -0.0035(15)
C21 0.0171(16) 0.0189(17) 0.0169(15) 0.0026(13) 0.0017(12) 0.0058(13)
C22 0.0189(16) 0.0175(17) 0.0208(16) 0.0028(13) 0.0008(13) 0.0059(13)
C23 0.0213(17) 0.0218(18) 0.0256(17) 0.0057(14) 0.0048(14) 0.0034(14)
C24 0.0234(17) 0.029(2) 0.0194(16) 0.0037(15) 0.0031(14) 0.0124(15)
C25 0.0246(18) 0.029(2) 0.0192(16) -0.0050(15) -0.0053(14) 0.0073(15)
C26 0.0201(17) 0.0210(18) 0.0238(17) 0.0017(14) 0.0001(14) 0.0044(14)
C27 0.0291(19) 0.0209(18) 0.0259(18) 0.0006(15) 0.0027(15) -0.0037(15)
C28 0.038(2) 0.044(2) 0.0242(18) 0.0028(17) 0.0078(16) 0.0154(18)
C29 0.0255(19) 0.028(2) 0.0332(19) -0.0029(16) -0.0011(15) -0.0039(15)
Br61 0.01852(17) 0.0322(2) 0.02280(17) -0.00364(14) 0.00122(13) -0.00407(14)
Ni61 0.0148(2) 0.0203(2) 0.01510(19) -0.00225(16) 0.00263(15) 0.00386(16)
N61 0.0157(13) 0.0202(14) 0.0159(13) 0.0011(11) 0.0043(10) 0.0020(11)
N62 0.0151(13) 0.0145(13) 0.0147(12) -0.0006(10) 0.0021(10) 0.0028(10)
C61 0.0267(19) 0.0239(19) 0.0316(19) -0.0123(16) 0.0053(15) 0.0066(15)
C62 0.037(2) 0.035(2) 0.0163(16) -0.0076(15) 0.0055(15) 0.0144(17)
C63 0.0285(19) 0.033(2) 0.0295(19) -0.0023(16) 0.0142(16) 0.0131(16)
C64 0.0279(19) 0.033(2) 0.0241(18) 0.0010(16) 0.0045(15) 0.0189(16)
C65 0.038(2) 0.0196(18) 0.0300(19) -0.0005(15) 0.0081(16) 0.0121(16)
C66 0.0149(15) 0.0150(16) 0.0166(15) -0.0064(13) 0.0018(12) -0.0034(12)
C67 0.0193(17) 0.030(2) 0.0231(17) 0.0007(15) 0.0096(14) 0.0030(14)
C68 0.0141(16) 0.0218(18) 0.0273(17) -0.0048(14) 0.0051(13) 0.0026(13)
C69 0.0186(16) 0.0263(19) 0.0227(17) 0.0004(14) 0.0023(13) 0.0096(14)
C72 0.0159(16) 0.0227(17) 0.0153(15) 0.0030(13) 0.0069(12) 0.0038(13)
C73 0.0165(16) 0.0218(18) 0.0201(16) -0.0009(14) 0.0067(13) -0.0002(13)
C74 0.0266(18) 0.0167(17) 0.0205(16) 0.0008(14) 0.0081(14) 0.0002(14)
C75 0.0213(17) 0.0283(19) 0.0142(15) 0.0024(14) 0.0071(13) 0.0052(14)
C76 0.0210(17) 0.0287(19) 0.0144(15) -0.0048(14) 0.0027(13) 0.0011(14)
C77 0.0185(16) 0.0217(17) 0.0161(15) -0.0033(13) 0.0080(13) 0.0023(13)
C78 0.0247(18) 0.0276(19) 0.0222(17) -0.0003(15) 0.0006(14) -0.0012(15)
C79 0.041(2) 0.028(2) 0.0222(17) 0.0070(15) 0.0028(16) 0.0043(16)
C80 0.0281(18) 0.0259(19) 0.0191(16) -0.0035(14) 0.0042(14) -0.0004(15)
C81 0.0181(16) 0.0202(17) 0.0143(15) 0.0019(13) 0.0022(12) 0.0078(13)
C82 0.0205(17) 0.0213(18) 0.0207(16) 0.0041(14) 0.0025(13) 0.0071(14)
C83 0.0262(18) 0.031(2) 0.0242(17) 0.0074(15) 0.0096(15) 0.0065(15)
C84 0.0311(19) 0.034(2) 0.0149(16) 0.0055(15) 0.0045(14) 0.0152(16)
C85 0.0301(19) 0.0268(19) 0.0162(16) -0.0027(14) 0.0006(14) 0.0095(15)
C86 0.0220(17) 0.0214(18) 0.0188(16) 0.0013(14) 0.0008(13) 0.0074(14)
C87 0.0293(19) 0.0237(19) 0.0300(19) 0.0030(15) 0.0042(15) -0.0039(15)
C88 0.045(2) 0.051(3) 0.0224(18) 0.0052(18) 0.0107(17) 0.016(2)
C89 0.0300(19) 0.027(2) 0.0230(17) -0.0061(15) -0.0012(15) -0.0033(15)
Br31 0.02553(18) 0.02581(19) 0.03635(19) -0.00467(15) 0.00922(15) -0.00648(15)
Ni31 0.0141(2) 0.0186(2) 0.01531(19) -0.00246(16) 0.00352(15) 0.00175(16)
N31 0.0162(13) 0.0232(15) 0.0107(12) 0.0004(11) 0.0037(10) 0.0044(11)
N32 0.0150(13) 0.0208(14) 0.0099(12) -0.0013(10) -0.0001(10) 0.0030(11)
C31 0.0229(19) 0.032(2) 0.069(3) -0.029(2) 0.0138(19) 0.0008(16)
C32 0.031(2) 0.059(3) 0.0268(19) -0.0242(19) -0.0019(16) 0.0153(19)
C33 0.0256(19) 0.038(2) 0.0286(18) -0.0033(16) 0.0147(15) 0.0086(16)
C34 0.0203(17) 0.0242(19) 0.0289(18) 0.0009(15) 0.0071(14) 0.0065(14)
C35 0.032(2) 0.0180(19) 0.050(2) 0.0035(17) 0.0183(18) 0.0085(15)
C36 0.0181(15) 0.0092(15) 0.0144(14) -0.0007(12) 0.0015(12) -0.0012(12)
C37 0.0231(18) 0.041(2) 0.0156(16) 0.0013(15) 0.0071(14) 0.0083(16)
C38 0.0177(16) 0.0273(19) 0.0172(16) -0.0092(14) 0.0004(13) 0.0066(14)
C39 0.0163(16) 0.0277(19) 0.0181(16) -0.0020(14) 0.0016(13) 0.0081(14)
C42 0.0192(16) 0.0221(18) 0.0106(14) 0.0000(13) 0.0061(12) 0.0033(13)
C43 0.0247(17) 0.0269(19) 0.0126(15) -0.0007(13) 0.0064(13) -0.0009(14)
C44 0.0320(19) 0.0181(17) 0.0185(16) 0.0013(13) 0.0109(14) 0.0003(14)
C45 0.0251(18) 0.0263(19) 0.0175(16) 0.0057(14) 0.0092(14) 0.0065(15)
C46 0.0190(16) 0.031(2) 0.0146(15) -0.0001(14) 0.0020(13) 0.0017(14)
C47 0.0187(16) 0.0219(17) 0.0135(14) 0.0008(13) 0.0065(12) 0.0018(13)
C48 0.036(2) 0.035(2) 0.0212(17) -0.0025(16) 0.0020(15) -0.0075(17)
C49 0.0295(19) 0.033(2) 0.0239(18) 0.0082(16) 0.0050(15) 0.0074(16)
C50 0.0276(18) 0.0270(19) 0.0189(16) -0.0016(14) 0.0010(14) -0.0030(15)
C51 0.0150(15) 0.0221(17) 0.0106(14) -0.0009(13) 0.0027(12) 0.0050(13)
C52 0.0191(16) 0.0185(17) 0.0174(15) 0.0009(13) 0.0021(13) 0.0055(13)
C53 0.0234(17) 0.0202(18) 0.0217(16) 0.0032(14) 0.0067(14) 0.0024(14)
C54 0.0254(18) 0.0257(19) 0.0161(16) 0.0004(14) 0.0056(13) 0.0052(14)
C55 0.0214(17) 0.0198(17) 0.0161(15) -0.0029(13) 0.0003(13) 0.0025(13)
C56 0.0169(16) 0.0184(17) 0.0175(15) -0.0016(13) 0.0018(12) 0.0029(13)
C57 0.033(2) 0.0218(18) 0.0237(17) -0.0006(15) 0.0051(15) -0.0011(15)
C58 0.046(2) 0.032(2) 0.0203(17) -0.0007(16) 0.0094(16) -0.0001(18)
C59 0.0240(17) 0.0249(19) 0.0208(16) -0.0025(14) 0.0041(14) -0.0022(14)
Br91 0.02095(17) 0.01943(17) 0.03317(18) 0.00014(14) 0.00586(14) -0.00461(13)
Ni91 0.01368(19) 0.0142(2) 0.01728(19) -0.00002(16) 0.00481(16) 0.00175(16)
N91 0.0172(13) 0.0219(15) 0.0132(12) 0.0005(11) 0.0041(10) 0.0053(11)
N92 0.0148(13) 0.0153(13) 0.0099(12) -0.0014(10) 0.0038(10) 0.0023(10)
C91 0.0210(17) 0.0157(17) 0.039(2) -0.0040(15) 0.0104(15) 0.0019(14)
C92 0.034(2) 0.0218(19) 0.0285(18) -0.0091(15) 0.0111(16) 0.0060(15)
C93 0.032(2) 0.0246(19) 0.038(2) -0.0042(16) 0.0223(17) 0.0057(16)
C94 0.0181(17) 0.0204(18) 0.049(2) -0.0022(17) 0.0045(16) 0.0059(14)
C95 0.0302(19) 0.0151(17) 0.0332(19) 0.0048(15) 0.0053(15) 0.0095(14)
C96 0.0150(15) 0.0098(15) 0.0184(15) -0.0002(12) 0.0034(12) -0.0019(12)
C97 0.0236(18) 0.040(2) 0.0183(16) 0.0029(15) 0.0087(14) 0.0114(16)
C98 0.0220(17) 0.0249(19) 0.0202(16) -0.0033(14) 0.0033(13) 0.0098(14)
C99 0.0155(16) 0.0262(18) 0.0184(16) 0.0034(14) 0.0022(13) 0.0076(14)
C102 0.0185(16) 0.0241(18) 0.0103(14) 0.0001(13) 0.0045(12) 0.0058(13)
C103 0.0218(17) 0.0251(18) 0.0166(15) 0.0004(14) 0.0058(13) -0.0002(14)
C104 0.0296(19) 0.0196(18) 0.0235(17) 0.0033(14) 0.0078(15) -0.0007(14)
C105 0.0232(17) 0.0274(19) 0.0160(15) 0.0039(14) 0.0050(13) 0.0055(14)
C106 0.0200(16) 0.0258(19) 0.0147(15) -0.0005(13) 0.0028(13) 0.0029(14)
C107 0.0224(17) 0.0188(17) 0.0149(15) 0.0002(13) 0.0074(13) 0.0037(13)
C108 0.0277(19) 0.030(2) 0.0212(17) 0.0038(15) 0.0053(14) -0.0083(15)
C109 0.032(2) 0.030(2) 0.0230(17) 0.0092(15) 0.0014(15) 0.0061(16)
C110 0.0294(19) 0.0226(19) 0.0197(16) -0.0006(14) -0.0010(14) 0.0009(15)
C111 0.0141(15) 0.0184(17) 0.0122(14) -0.0003(12) 0.0021(12) 0.0036(12)
C112 0.0140(15) 0.0206(17) 0.0179(15) 0.0010(13) 0.0013(12) 0.0023(13)
C113 0.0227(17) 0.0241(18) 0.0194(16) 0.0048(14) 0.0043(13) 0.0009(14)
C114 0.0267(18) 0.030(2) 0.0162(16) 0.0016(14) 0.0056(14) 0.0023(15)
C115 0.0234(17) 0.0211(18) 0.0224(17) -0.0049(14) -0.0005(14) -0.0002(14)
C116 0.0147(15) 0.0216(18) 0.0177(15) 0.0008(13) 0.0015(12) 0.0024(13)
C117 0.0266(18) 0.0204(18) 0.0209(16) 0.0011(14) 0.0031(14) -0.0013(14)
C118 0.056(3) 0.042(2) 0.0157(17) -0.0046(16) 0.0060(17) -0.013(2)
C119 0.0205(17) 0.0287(19) 0.0229(17) -0.0010(15) 0.0027(14) -0.0029(14)
C120 0.0205(18) 0.036(2) 0.0312(19) 0.0038(17) 0.0050(15) 0.0031(15)
C121 0.034(2) 0.041(2) 0.035(2) -0.0084(18) 0.0063(17) 0.0066(18)
C122 0.050(3) 0.048(3) 0.049(3) 0.018(2) 0.020(2) 0.020(2)
C123 0.024(2) 0.097(4) 0.030(2) 0.014(2) 0.0051(17) 0.008(2)
C124 0.040(2) 0.080(4) 0.040(2) -0.032(2) 0.012(2) -0.027(2)
C125 0.052(3) 0.031(2) 0.058(3) -0.011(2) 0.024(2) -0.012(2)
C126 0.047(3) 0.063(3) 0.040(2) 0.016(2) 0.013(2) 0.018(2)
C130 0.025(2) 0.053(3) 0.035(2) 0.002(2) 0.0065(16) 0.0164(18)
C131 0.039(2) 0.052(3) 0.051(3) -0.028(2) 0.009(2) -0.006(2)
C132 0.064(3) 0.032(3) 0.089(4) 0.012(3) 0.036(3) 0.009(2)
C133 0.031(2) 0.086(4) 0.040(2) 0.021(3) 0.0120(19) 0.022(2)
C134 0.058(3) 0.073(4) 0.050(3) -0.034(3) 0.012(2) -0.012(3)
C135 0.079(4) 0.033(2) 0.068(3) -0.008(2) 0.034(3) -0.004(2)
C136 0.056(3) 0.135(5) 0.058(3) 0.036(3) 0.013(3) 0.045(3)

loop_
_atom_type_symbol
_atom_type_description
_atom_type_scat_dispersion_real
_atom_type_scat_dispersion_imag
_atom_type_scat_source
C C 0.0033 0.0016 'International Tables Vol C Tables 4.2.6.8 and 6.1.1.4'
H H 0.0000 0.0000 'International Tables Vol C Tables 4.2.6.8 and 6.1.1.4'
Br Br -0.2901 2.4595 'International Tables Vol C Tables 4.2.6.8 and 6.1.1.4'
N N 0.0061 0.0033 'International Tables Vol C Tables 4.2.6.8 and 6.1.1.4'
Ni Ni 0.3393 1.1124 'International Tables Vol C Tables 4.2.6.8 and 6.1.1.4'

loop_
_exptl_crystal_face_index_h
_exptl_crystal_face_index_k
_exptl_crystal_face_index_l
_exptl_crystal_face_perp_dist
_exptl_oxdiff_crystal_face_indexfrac_h
_exptl_oxdiff_crystal_face_indexfrac_k
_exptl_oxdiff_crystal_face_indexfrac_l
_exptl_oxdiff_crystal_face_x
_exptl_oxdiff_crystal_face_y
_exptl_oxdiff_crystal_face_z
-5 -1 4 0.2451 -5.0007 -1.0012 4.0002 0.0559 -0.1804 0.1019
5 1 -4 0.3011 5.0007 1.0012 -4.0002 -0.0559 0.1804 -0.1019
0 0 -1 0.0956 0.0001 0.0001 -1.0001 -0.0019 -0.0064 -0.0170
0 0 1 0.0686 -0.0001 -0.0001 1.0001 0.0019 0.0064 0.0170
-1 5 -1 0.0141 -1.0036 4.9987 -1.0023 -0.2190 -0.0480 0.0151
1 -5 1 0.0124 1.0036 -4.9987 1.0023 0.2190 0.0480 -0.0151

loop_
_geom_angle_atom_site_label_1
_geom_angle_atom_site_label_2
_geom_angle_atom_site_label_3
_geom_angle
C1 Ni1 Br1 161.38(10)
C1 Ni1 C2 39.16(13)
C1 Ni1 C3 64.02(13)
C1 Ni1 C4 64.83(14)
C1 Ni1 C5 39.78(13)
C2 Ni1 Br1 127.59(9)
C2 Ni1 C3 36.61(12)
C3 Ni1 Br1 98.04(9)
C4 Ni1 Br1 98.30(10)
C4 Ni1 C2 63.50(12)
C4 Ni1 C3 38.54(12)
C5 Ni1 Br1 129.41(10)
C5 Ni1 C2 64.65(12)
C5 Ni1 C3 63.62(13)
C5 Ni1 C4 37.49(13)
C6 Ni1 Br1 95.50(9)
C6 Ni1 C1 102.98(13)
C6 Ni1 C2 119.28(12)
C6 Ni1 C3 154.08(12)
C6 Ni1 C4 158.31(13)
C6 Ni1 C5 121.81(13)
C6 N1 C7 122.9(3)
C6 N1 C12 122.9(2)
C12 N1 C7 114.0(2)
C6 N2 C9 125.5(2)
C6 N2 C21 120.4(2)
C21 N2 C9 113.9(2)
Ni1 C1 H1 116.8
C2 C1 Ni1 75.69(19)
C2 C1 H1 125.7
C2 C1 C5 108.5(3)
C5 C1 Ni1 73.76(19)
C5 C1 H1 125.7
Ni1 C2 H2 127.9
C1 C2 Ni1 65.15(17)
C1 C2 H2 126.5
C3 C2 Ni1 71.86(18)
C3 C2 C1 106.9(3)
C3 C2 H2 126.5
Ni1 C3 H3 125.0
C2 C3 Ni1 71.54(18)
C2 C3 H3 125.5
C2 C3 C4 108.9(3)
C4 C3 Ni1 69.54(17)
C4 C3 H3 125.5
Ni1 C4 H4 123.2
C3 C4 Ni1 71.92(18)
C3 C4 H4 125.8
C5 C4 Ni1 70.69(18)
C5 C4 C3 108.3(3)
C5 C4 H4 125.8
Ni1 C5 H5 126.6
C1 C5 Ni1 66.46(18)
C1 C5 H5 126.6
C4 C5 Ni1 71.83(19)
C4 C5 C1 106.8(3)
C4 C5 H5 126.6
N1 C6 Ni1 122.1(2)
N2 C6 Ni1 121.0(2)
N2 C6 N1 116.7(3)
N1 C7 H7A 109.8
N1 C7 H7B 109.8
N1 C7 C8 109.5(2)
H7A C7 H7B 108.2
C8 C7 H7A 109.8
C8 C7 H7B 109.8
C7 C8 H8A 110.2
C7 C8 H8B 110.2
C7 C8 C9 107.7(3)
H8A C8 H8B 108.5
C9 C8 H8A 110.2
C9 C8 H8B 110.2
N2 C9 C8 110.3(3)
N2 C9 H9A 109.6
N2 C9 H9B 109.6
C8 C9 H9A 109.6
C8 C9 H9B 109.6
H9A C9 H9B 108.1
C13 C12 N1 119.5(3)
C17 C12 N1 119.2(3)
C17 C12 C13 120.7(3)
C12 C13 C18 122.3(3)
C14 C13 C12 118.1(3)
C14 C13 C18 119.5(3)
C13 C14 H14 118.9
C15 C14 C13 122.2(3)
C15 C14 H14 118.9
C14 C15 C19 121.1(3)
C16 C15 C14 118.1(3)
C16 C15 C19 120.8(3)
C15 C16 H16 119.0
C17 C16 C15 122.1(3)
C17 C16 H16 119.0
C12 C17 C20 121.4(3)
C16 C17 C12 118.7(3)
C16 C17 C20 119.8(3)
C13 C18 H18A 109.5
C13 C18 H18B 109.5
C13 C18 H18C 109.5
H18A C18 H18B 109.5
H18A C18 H18C 109.5
H18B C18 H18C 109.5
C15 C19 H19A 109.5
C15 C19 H19B 109.5
C15 C19 H19C 109.5
H19A C19 H19B 109.5
H19A C19 H19C 109.5
H19B C19 H19C 109.5
C17 C20 H20A 109.5
C17 C20 H20B 109.5
C17 C20 H20C 109.5
H20A C20 H20B 109.5
H20A C20 H20C 109.5
H20B C20 H20C 109.5
C22 C21 N2 120.3(3)
C22 C21 C26 121.2(3)
C26 C21 N2 118.4(3)
C21 C22 C27 121.9(3)
C23 C22 C21 118.1(3)
C23 C22 C27 120.1(3)
C22 C23 H23 118.9
C24 C23 C22 122.1(3)
C24 C23 H23 118.9
C23 C24 C28 120.7(3)
C25 C24 C23 118.4(3)
C25 C24 C28 120.9(3)
C24 C25 H25 119.2
C24 C25 C26 121.7(3)
C26 C25 H25 119.2
C21 C26 C25 118.3(3)
C21 C26 C29 122.2(3)
C25 C26 C29 119.6(3)
C22 C27 H27A 109.5
C22 C27 H27B 109.5
C22 C27 H27C 109.5
H27A C27 H27B 109.5
H27A C27 H27C 109.5
H27B C27 H27C 109.5
C24 C28 H28A 109.5
C24 C28 H28B 109.5
C24 C28 H28C 109.5
H28A C28 H28B 109.5
H28A C28 H28C 109.5
H28B C28 H28C 109.5
C26 C29 H29A 109.5
C26 C29 H29B 109.5
C26 C29 H29C 109.5
H29A C29 H29B 109.5
H29A C29 H29C 109.5
H29B C29 H29C 109.5
C61 Ni61 Br61 160.41(10)
C61 Ni61 C62 39.29(13)
C61 Ni61 C63 64.29(14)
C61 Ni61 C64 64.88(13)
C61 Ni61 C65 39.72(13)
C62 Ni61 Br61 128.64(10)
C62 Ni61 C63 36.69(12)
C63 Ni61 Br61 97.78(10)
C64 Ni61 Br61 96.37(10)
C64 Ni61 C62 63.61(12)
C64 Ni61 C63 38.77(12)
C64 Ni61 C65 37.50(13)
C65 Ni61 Br61 126.80(10)
C65 Ni61 C62 64.71(13)
C65 Ni61 C63 63.87(13)
C66 Ni61 Br61 96.88(9)
C66 Ni61 C61 102.71(13)
C66 Ni61 C62 117.54(12)
C66 Ni61 C63 151.84(12)
C66 Ni61 C64 160.06(13)
C66 Ni61 C65 123.13(13)
C66 N61 C67 123.3(2)
C66 N61 C72 121.5(2)
C72 N61 C67 114.8(2)
C66 N62 C69 125.0(2)
C66 N62 C81 121.5(2)
C81 N62 C69 113.5(2)
Ni61 C61 H61 117.2
C62 C61 Ni61 75.25(19)
C62 C61 H61 125.8
C62 C61 C65 108.3(3)
C65 C61 Ni61 73.70(19)
C65 C61 H61 125.8
Ni61 C62 H62 127.9
C61 C62 Ni61 65.46(17)
C61 C62 H62 126.4
C63 C62 Ni61 71.69(18)
C63 C62 C61 107.2(3)
C63 C62 H62 126.4
Ni61 C63 H63 125.0
C62 C63 Ni61 71.62(18)
C62 C63 H63 125.8
C62 C63 C64 108.4(3)
C64 C63 Ni61 69.14(17)
C64 C63 H63 125.8
Ni61 C64 H64 122.6
C63 C64 Ni61 72.09(18)
C63 C64 H64 125.6
C65 C64 Ni61 71.38(19)
C65 C64 C63 108.9(3)
C65 C64 H64 125.6
Ni61 C65 H65 127.1
C61 C65 Ni61 66.58(18)
C61 C65 H65 126.7
C64 C65 Ni61 71.1(2)
C64 C65 C61 106.6(3)
C64 C65 H65 126.7
N61 C66 Ni61 121.4(2)
N62 C66 Ni61 121.6(2)
N62 C66 N61 117.0(3)
N61 C67 H67A 109.7
N61 C67 H67B 109.7
N61 C67 C68 109.9(2)
H67A C67 H67B 108.2
C68 C67 H67A 109.7
C68 C67 H67B 109.7
C67 C68 H68A 110.1
C67 C68 H68B 110.1
H68A C68 H68B 108.4
C69 C68 C67 108.2(3)
C69 C68 H68A 110.1
C69 C68 H68B 110.1
N62 C69 C68 109.8(2)
N62 C69 H69A 109.7
N62 C69 H69B 109.7
C68 C69 H69A 109.7
C68 C69 H69B 109.7
H69A C69 H69B 108.2
C73 C72 N61 119.7(3)
C73 C72 C77 121.4(3)
C77 C72 N61 118.7(3)
C72 C73 C74 118.4(3)
C72 C73 C78 122.8(3)
C74 C73 C78 118.8(3)
C73 C74 H74 119.1
C75 C74 C73 121.8(3)
C75 C74 H74 119.1
C74 C75 C76 118.3(3)
C74 C75 C79 121.1(3)
C76 C75 C79 120.6(3)
C75 C76 H76 118.8
C75 C76 C77 122.4(3)
C77 C76 H76 118.8
C72 C77 C80 122.6(3)
C76 C77 C72 117.5(3)
C76 C77 C80 119.8(3)
C73 C78 H78A 109.5
C73 C78 H78B 109.5
C73 C78 H78C 109.5
H78A C78 H78B 109.5
H78A C78 H78C 109.5
H78B C78 H78C 109.5
C75 C79 H79A 109.5
C75 C79 H79B 109.5
C75 C79 H79C 109.5
H79A C79 H79B 109.5
H79A C79 H79C 109.5
H79B C79 H79C 109.5
C77 C80 H80A 109.5
C77 C80 H80B 109.5
C77 C80 H80C 109.5
H80A C80 H80B 109.5
H80A C80 H80C 109.5
H80B C80 H80C 109.5
C82 C81 N62 119.9(3)
C82 C81 C86 121.5(3)
C86 C81 N62 118.3(3)
C81 C82 C87 121.4(3)
C83 C82 C81 117.7(3)
C83 C82 C87 120.8(3)
C82 C83 H83 118.9
C84 C83 C82 122.3(3)
C84 C83 H83 118.9
C83 C84 C88 120.8(3)
C85 C84 C83 118.3(3)
C85 C84 C88 120.9(3)
C84 C85 H85 119.1
C84 C85 C86 121.7(3)
C86 C85 H85 119.1
C81 C86 C89 122.4(3)
C85 C86 C81 118.4(3)
C85 C86 C89 119.2(3)
C82 C87 H87A 109.5
C82 C87 H87B 109.5
C82 C87 H87C 109.5
H87A C87 H87B 109.5
H87A C87 H87C 109.5
H87B C87 H87C 109.5
C84 C88 H88A 109.5
C84 C88 H88B 109.5
C84 C88 H88C 109.5
H88A C88 H88B 109.5
H88A C88 H88C 109.5
H88B C88 H88C 109.5
C86 C89 H89A 109.5
C86 C89 H89B 109.5
C86 C89 H89C 109.5
H89A C89 H89B 109.5
H89A C89 H89C 109.5
H89B C89 H89C 109.5
C31 Ni31 Br31 160.31(10)
C31 Ni31 C32 39.35(16)
C31 Ni31 C33 64.63(14)
C31 Ni31 C34 64.50(14)
C31 Ni31 C35 39.52(15)
C32 Ni31 Br31 125.48(12)
C32 Ni31 C33 37.53(13)
C32 Ni31 C34 63.92(13)
C32 Ni31 C35 64.74(15)
C33 Ni31 Br31 95.95(10)
C33 Ni31 C34 38.61(12)
C33 Ni31 C35 63.63(13)
C34 Ni31 Br31 98.63(9)
C35 Ni31 Br31 130.40(10)
C35 Ni31 C34 36.99(12)
C36 Ni31 Br31 96.53(9)
C36 Ni31 C31 102.98(13)
C36 Ni31 C32 122.31(13)
C36 Ni31 C33 159.03(13)
C36 Ni31 C34 153.37(12)
C36 Ni31 C35 118.51(13)
C36 N31 C37 123.8(2)
C36 N31 C42 121.1(2)
C42 N31 C37 114.6(2)
C36 N32 C39 124.6(2)
C36 N32 C51 121.3(2)
C51 N32 C39 113.9(2)
Ni31 C31 H31 117.7
C32 C31 Ni31 73.8(2)
C32 C31 H31 125.8
C32 C31 C35 108.4(3)
C35 C31 Ni31 74.6(2)
C35 C31 H31 125.8
Ni31 C32 H32 126.7
C31 C32 Ni31 66.86(19)
C31 C32 H32 126.5
C33 C32 Ni31 71.45(19)
C33 C32 C31 107.0(3)
C33 C32 H32 126.5
Ni31 C33 H33 123.2
C32 C33 Ni31 71.02(19)
C32 C33 H33 125.5
C32 C33 C34 108.9(3)
C34 C33 Ni31 71.86(18)
C34 C33 H33 125.5
Ni31 C34 H34 125.1
C33 C34 Ni31 69.53(18)
C33 C34 H34 125.9
C35 C34 Ni31 71.07(19)
C35 C34 C33 108.1(3)
C35 C34 H34 125.9
Ni31 C35 H35 127.2
C31 C35 Ni31 65.9(2)
C31 C35 H35 126.5
C34 C35 Ni31 71.94(19)
C34 C35 C31 107.1(3)
C34 C35 H35 126.5
N31 C36 Ni31 121.5(2)
N32 C36 Ni31 121.5(2)
N32 C36 N31 116.8(3)
N31 C37 H37A 109.7
N31 C37 H37B 109.7
N31 C37 C38 110.0(2)
H37A C37 H37B 108.2
C38 C37 H37A 109.7
C38 C37 H37B 109.7
C37 C38 H38A 110.2
C37 C38 H38B 110.2
C37 C38 C39 107.8(3)
H38A C38 H38B 108.5
C39 C38 H38A 110.2
C39 C38 H38B 110.2
N32 C39 C38 109.9(2)
N32 C39 H39A 109.7
N32 C39 H39B 109.7
C38 C39 H39A 109.7
C38 C39 H39B 109.7
H39A C39 H39B 108.2
C43 C42 N31 118.7(3)
C47 C42 N31 119.7(3)
C47 C42 C43 121.4(3)
C42 C43 C48 122.2(3)
C44 C43 C42 118.4(3)
C44 C43 C48 119.4(3)
C43 C44 H44 119.0
C45 C44 C43 121.9(3)
C45 C44 H44 119.0
C44 C45 C46 118.4(3)
C44 C45 C49 120.7(3)
C46 C45 C49 120.9(3)
C45 C46 H46 119.2
C45 C46 C47 121.7(3)
C47 C46 H46 119.2
C42 C47 C46 118.1(3)
C42 C47 C50 122.5(3)
C46 C47 C50 119.4(3)
C43 C48 H48A 109.5
C43 C48 H48B 109.5
C43 C48 H48C 109.5
H48A C48 H48B 109.5
H48A C48 H48C 109.5
H48B C48 H48C 109.5
C45 C49 H49A 109.5
C45 C49 H49B 109.5
C45 C49 H49C 109.5
H49A C49 H49B 109.5
H49A C49 H49C 109.5
H49B C49 H49C 109.5
C47 C50 H50A 109.5
C47 C50 H50B 109.5
C47 C50 H50C 109.5
H50A C50 H50B 109.5
H50A C50 H50C 109.5
H50B C50 H50C 109.5
C52 C51 N32 119.8(3)
C52 C51 C56 121.5(3)
C56 C51 N32 118.4(3)
C51 C52 C53 118.1(3)
C51 C52 C57 122.5(3)
C53 C52 C57 119.4(3)
C52 C53 H53 118.9
C54 C53 C52 122.1(3)
C54 C53 H53 118.9
C53 C54 C55 118.1(3)
C53 C54 C58 121.2(3)
C55 C54 C58 120.6(3)
C54 C55 H55 119.0
C54 C55 C56 122.0(3)
C56 C55 H55 119.0
C51 C56 C59 123.7(3)
C55 C56 C51 118.0(3)
C55 C56 C59 118.3(3)
C52 C57 H57A 109.5
C52 C57 H57B 109.5
C52 C57 H57C 109.5
H57A C57 H57B 109.5
H57A C57 H57C 109.5
H57B C57 H57C 109.5
C54 C58 H58A 109.5
C54 C58 H58B 109.5
C54 C58 H58C 109.5
H58A C58 H58B 109.5
H58A C58 H58C 109.5
H58B C58 H58C 109.5
C56 C59 H59A 109.5
C56 C59 H59B 109.5
C56 C59 H59C 109.5
H59A C59 H59B 109.5
H59A C59 H59C 109.5
H59B C59 H59C 109.5
C91 Ni91 Br91 160.34(9)
C91 Ni91 C92 39.54(13)
C91 Ni91 C93 64.65(13)
C91 Ni91 C94 64.31(13)
C91 Ni91 C95 39.23(12)
C92 Ni91 Br91 130.01(9)
C92 Ni91 C93 37.33(13)
C92 Ni91 C94 63.72(13)
C92 Ni91 C95 64.62(13)
C93 Ni91 Br91 98.20(10)
C93 Ni91 C94 38.65(13)
C93 Ni91 C95 63.67(13)
C94 Ni91 Br91 96.41(9)
C95 Ni91 Br91 125.89(9)
C95 Ni91 C94 37.00(12)
C96 Ni91 Br91 96.22(9)
C96 Ni91 C91 103.19(12)
C96 Ni91 C92 120.41(13)
C96 Ni91 C93 156.21(13)
C96 Ni91 C94 156.41(13)
C96 Ni91 C95 120.82(12)
C96 N91 C97 123.9(2)
C96 N91 C102 121.3(2)
C102 N91 C97 114.5(2)
C96 N92 C99 125.2(2)
C96 N92 C111 121.0(2)
C111 N92 C99 113.3(2)
Ni91 C91 H91 117.1
C92 C91 Ni91 74.09(19)
C92 C91 H91 125.7
C95 C91 Ni91 75.08(19)
C95 C91 H91 125.7
C95 C91 C92 108.6(3)
Ni91 C92 H92 126.8
C91 C92 Ni91 66.37(17)
C91 C92 H92 126.5
C93 C92 Ni91 71.80(19)
C93 C92 C91 107.0(3)
C93 C92 H92 126.5
Ni91 C93 H93 123.8
C92 C93 Ni91 70.86(18)
C92 C93 H93 125.8
C92 C93 C94 108.3(3)
C94 C93 Ni91 71.10(18)
C94 C93 H93 125.8
Ni91 C94 H94 124.3
C93 C94 Ni91 70.25(18)
C93 C94 H94 125.7
C95 C94 Ni91 71.44(18)
C95 C94 C93 108.7(3)
C95 C94 H94 125.7
Ni91 C95 H95 127.7
C91 C95 Ni91 65.69(18)
C91 C95 H95 126.6
C94 C95 Ni91 71.56(19)
C94 C95 C91 106.9(3)
C94 C95 H95 126.6
N91 C96 Ni91 121.9(2)
N91 C96 N92 116.6(3)
N92 C96 Ni91 121.3(2)
N91 C97 H97A 109.7
N91 C97 H97B 109.7
N91 C97 C98 109.9(2)
H97A C97 H97B 108.2
C98 C97 H97A 109.7
C98 C97 H97B 109.7
C97 C98 H98A 110.1
C97 C98 H98B 110.1
C97 C98 C99 108.2(3)
H98A C98 H98B 108.4
C99 C98 H98A 110.1
C99 C98 H98B 110.1
N92 C99 C98 109.8(2)
N92 C99 H99A 109.7
N92 C99 H99B 109.7
C98 C99 H99A 109.7
C98 C99 H99B 109.7
H99A C99 H99B 108.2
C103 C102 N91 118.8(3)
C103 C102 C107 121.7(3)
C107 C102 N91 119.3(3)
C102 C103 C104 118.3(3)
C102 C103 C108 122.4(3)
C104 C103 C108 119.3(3)
C103 C104 H104 119.4
C105 C104 C103 121.3(3)
C105 C104 H104 119.4
C104 C105 C109 120.7(3)
C106 C105 C104 118.7(3)
C106 C105 C109 120.5(3)
C105 C106 H106 119.0
C105 C106 C107 121.9(3)
C107 C106 H106 119.0
C102 C107 C110 121.9(3)
C106 C107 C102 118.0(3)
C106 C107 C110 120.1(3)
C103 C108 H10A 109.5
C103 C108 H10B 109.5
C103 C108 H10C 109.5
H10A C108 H10B 109.5
H10A C108 H10C 109.5
H10B C108 H10C 109.5
C105 C109 H10D 109.5
C105 C109 H10E 109.5
C105 C109 H10F 109.5
H10D C109 H10E 109.5
H10D C109 H10F 109.5
H10E C109 H10F 109.5
C107 C110 H11A 109.5
C107 C110 H11B 109.5
C107 C110 H11C 109.5
H11A C110 H11B 109.5
H11A C110 H11C 109.5
H11B C110 H11C 109.5
C112 C111 N92 119.8(3)
C116 C111 N92 118.7(3)
C116 C111 C112 121.2(3)
C111 C112 C117 121.9(3)
C113 C112 C111 117.9(3)
C113 C112 C117 120.1(3)
C112 C113 H113 118.9
C114 C113 C112 122.1(3)
C114 C113 H113 118.9
C113 C114 C115 118.4(3)
C113 C114 C118 120.8(3)
C115 C114 C118 120.8(3)
C114 C115 H115 119.1
C114 C115 C116 121.7(3)
C116 C115 H115 119.1
C111 C116 C119 122.3(3)
C115 C116 C111 118.4(3)
C115 C116 C119 119.2(3)
C112 C117 H11D 109.5
C112 C117 H11E 109.5
C112 C117 H11F 109.5
H11D C117 H11E 109.5
H11D C117 H11F 109.5
H11E C117 H11F 109.5
C114 C118 H11G 109.5
C114 C118 H11H 109.5
C114 C118 H11I 109.5
H11G C118 H11H 109.5
H11G C118 H11I 109.5
H11H C118 H11I 109.5
C116 C119 H11J 109.5
C116 C119 H11K 109.5
C116 C119 H11L 109.5
H11J C119 H11K 109.5
H11J C119 H11L 109.5
H11K C119 H11L 109.5
C121 C120 C126 120.5(3)
C125 C120 C121 118.0(3)
C125 C120 C126 121.6(4)
C120 C121 H121 119.4
C120 C121 C122 121.1(4)
C122 C121 H121 119.4
C121 C122 H122 120.0
C123 C122 C121 120.0(4)
C123 C122 H122 120.0
C122 C123 H123 120.4
C124 C123 C122 119.2(4)
C124 C123 H123 120.4
C123 C124 H124 119.8
C123 C124 C125 120.4(4)
C125 C124 H124 119.8
C120 C125 C124 121.4(4)
C120 C125 H125 119.3
C124 C125 H125 119.3
C120 C126 H12A 109.5
C120 C126 H12B 109.5
C120 C126 H12C 109.5
H12A C126 H12B 109.5
H12A C126 H12C 109.5
H12B C126 H12C 109.5
C131 C130 C136 120.6(4)
C135 C130 C131 117.9(4)
C135 C130 C136 121.5(4)
C130 C131 H131 119.6
C130 C131 C132 120.9(4)
C132 C131 H131 119.6
C131 C132 H132 120.0
C133 C132 C131 119.9(4)
C133 C132 H132 120.0
C132 C133 H133 120.6
C134 C133 C132 118.9(4)
C134 C133 H133 120.6
C133 C134 H134 119.7
C133 C134 C135 120.6(4)
C135 C134 H134 119.7
C130 C135 C134 121.7(4)
C130 C135 H135 119.1
C134 C135 H135 119.1
C130 C136 H13A 109.5
C130 C136 H13B 109.5
C130 C136 H13C 109.5
H13A C136 H13B 109.5
H13A C136 H13C 109.5
H13B C136 H13C 109.5

loop_
_geom_bond_atom_site_label_1
_geom_bond_atom_site_label_2
_geom_bond_distance
Br1 Ni1 2.3371(5)
Ni1 C1 2.054(3)
Ni1 C2 2.193(3)
Ni1 C3 2.197(3)
Ni1 C4 2.165(3)
Ni1 C5 2.151(3)
Ni1 C6 1.905(3)
N1 C6 1.350(4)
N1 C7 1.478(4)
N1 C12 1.441(4)
N2 C6 1.347(4)
N2 C9 1.479(4)
N2 C21 1.447(4)
C1 H1 0.9500
C1 C2 1.429(5)
C1 C5 1.433(5)
C2 H2 0.9500
C2 C3 1.379(4)
C3 H3 0.9500
C3 C4 1.440(4)
C4 H4 0.9500
C4 C5 1.387(5)
C5 H5 0.9500
C7 H7A 0.9900
C7 H7B 0.9900
C7 C8 1.510(4)
C8 H8A 0.9900
C8 H8B 0.9900
C8 C9 1.515(4)
C9 H9A 0.9900
C9 H9B 0.9900
C12 C13 1.407(4)
C12 C17 1.398(4)
C13 C14 1.388(4)
C13 C18 1.511(4)
C14 H14 0.9500
C14 C15 1.388(5)
C15 C16 1.386(5)
C15 C19 1.511(5)
C16 H16 0.9500
C16 C17 1.385(4)
C17 C20 1.503(4)
C18 H18A 0.9800
C18 H18B 0.9800
C18 H18C 0.9800
C19 H19A 0.9800
C19 H19B 0.9800
C19 H19C 0.9800
C20 H20A 0.9800
C20 H20B 0.9800
C20 H20C 0.9800
C21 C22 1.396(4)
C21 C26 1.397(4)
C22 C23 1.396(4)
C22 C27 1.506(4)
C23 H23 0.9500
C23 C24 1.386(4)
C24 C25 1.385(5)
C24 C28 1.513(4)
C25 H25 0.9500
C25 C26 1.400(4)
C26 C29 1.508(4)
C27 H27A 0.9800
C27 H27B 0.9800
C27 H27C 0.9800
C28 H28A 0.9800
C28 H28B 0.9800
C28 H28C 0.9800
C29 H29A 0.9800
C29 H29B 0.9800
C29 H29C 0.9800
Br61 Ni61 2.3414(5)
Ni61 C61 2.061(3)
Ni61 C62 2.191(3)
Ni61 C63 2.192(3)
Ni61 C64 2.153(3)
Ni61 C65 2.156(3)
Ni61 C66 1.913(3)
N61 C66 1.352(4)
N61 C67 1.477(4)
N61 C72 1.447(4)
N62 C66 1.348(4)
N62 C69 1.477(4)
N62 C81 1.443(4)
C61 H61 0.9500
C61 C62 1.435(5)
C61 C65 1.435(5)
C62 H62 0.9500
C62 C63 1.380(5)
C63 H63 0.9500
C63 C64 1.442(5)
C64 H64 0.9500
C64 C65 1.385(5)
C65 H65 0.9500
C67 H67A 0.9900
C67 H67B 0.9900
C67 C68 1.508(4)
C68 H68A 0.9900
C68 H68B 0.9900
C68 C69 1.504(4)
C69 H69A 0.9900
C69 H69B 0.9900
C72 C73 1.394(4)
C72 C77 1.406(4)
C73 C74 1.394(4)
C73 C78 1.511(4)
C74 H74 0.9500
C74 C75 1.385(4)
C75 C76 1.388(4)
C75 C79 1.510(4)
C76 H76 0.9500
C76 C77 1.393(4)
C77 C80 1.502(4)
C78 H78A 0.9800
C78 H78B 0.9800
C78 H78C 0.9800
C79 H79A 0.9800
C79 H79B 0.9800
C79 H79C 0.9800
C80 H80A 0.9800
C80 H80B 0.9800
C80 H80C 0.9800
C81 C82 1.398(4)
C81 C86 1.400(4)
C82 C83 1.395(4)
C82 C87 1.504(4)
C83 H83 0.9500
C83 C84 1.391(5)
C84 C85 1.386(5)
C84 C88 1.511(4)
C85 H85 0.9500
C85 C86 1.393(4)
C86 C89 1.511(4)
C87 H87A 0.9800
C87 H87B 0.9800
C87 H87C 0.9800
C88 H88A 0.9800
C88 H88B 0.9800
C88 H88C 0.9800
C89 H89A 0.9800
C89 H89B 0.9800
C89 H89C 0.9800
Br31 Ni31 2.3441(5)
Ni31 C31 2.056(4)
Ni31 C32 2.147(3)
Ni31 C33 2.153(3)
Ni31 C34 2.184(3)
Ni31 C35 2.173(3)
Ni31 C36 1.904(3)
N31 C36 1.347(4)
N31 C37 1.471(4)
N31 C42 1.451(4)
N32 C36 1.344(4)
N32 C39 1.477(4)
N32 C51 1.450(3)
C31 H31 0.9500
C31 C32 1.418(6)
C31 C35 1.434(5)
C32 H32 0.9500
C32 C33 1.383(5)
C33 H33 0.9500
C33 C34 1.434(5)
C34 H34 0.9500
C34 C35 1.382(5)
C35 H35 0.9500
C37 H37A 0.9900
C37 H37B 0.9900
C37 C38 1.503(4)
C38 H38A 0.9900
C38 H38B 0.9900
C38 C39 1.505(4)
C39 H39A 0.9900
C39 H39B 0.9900
C42 C43 1.398(4)
C42 C47 1.395(4)
C43 C44 1.391(4)
C43 C48 1.515(4)
C44 H44 0.9500
C44 C45 1.383(4)
C45 C46 1.396(5)
C45 C49 1.511(4)
C46 H46 0.9500
C46 C47 1.397(4)
C47 C50 1.502(4)
C48 H48A 0.9800
C48 H48B 0.9800
C48 H48C 0.9800
C49 H49A 0.9800
C49 H49B 0.9800
C49 H49C 0.9800
C50 H50A 0.9800
C50 H50B 0.9800
C50 H50C 0.9800
C51 C52 1.392(4)
C51 C56 1.400(4)
C52 C53 1.395(4)
C52 C57 1.506(4)
C53 H53 0.9500
C53 C54 1.386(4)
C54 C55 1.389(4)
C54 C58 1.509(4)
C55 H55 0.9500
C55 C56 1.393(4)
C56 C59 1.516(4)
C57 H57A 0.9800
C57 H57B 0.9800
C57 H57C 0.9800
C58 H58A 0.9800
C58 H58B 0.9800
C58 H58C 0.9800
C59 H59A 0.9800
C59 H59B 0.9800
C59 H59C 0.9800
Br91 Ni91 2.3365(5)
Ni91 C91 2.054(3)
Ni91 C92 2.157(3)
Ni91 C93 2.169(3)
Ni91 C94 2.180(3)
Ni91 C95 2.178(3)
Ni91 C96 1.906(3)
N91 C96 1.340(4)
N91 C97 1.479(4)
N91 C102 1.450(4)
N92 C96 1.350(4)
N92 C99 1.476(4)
N92 C111 1.446(3)
C91 H91 0.9500
C91 C92 1.428(5)
C91 C95 1.426(5)
C92 H92 0.9500
C92 C93 1.384(5)
C93 H93 0.9500
C93 C94 1.439(5)
C94 H94 0.9500
C94 C95 1.383(5)
C95 H95 0.9500
C97 H97A 0.9900
C97 H97B 0.9900
C97 C98 1.500(4)
C98 H98A 0.9900
C98 H98B 0.9900
C98 C99 1.511(4)
C99 H99A 0.9900
C99 H99B 0.9900
C102 C103 1.394(4)
C102 C107 1.399(4)
C103 C104 1.398(4)
C103 C108 1.509(4)
C104 H104 0.9500
C104 C105 1.393(4)
C105 C106 1.388(4)
C105 C109 1.512(4)
C106 H106 0.9500
C106 C107 1.390(4)
C107 C110 1.501(4)
C108 H10A 0.9800
C108 H10B 0.9800
C108 H10C 0.9800
C109 H10D 0.9800
C109 H10E 0.9800
C109 H10F 0.9800
C110 H11A 0.9800
C110 H11B 0.9800
C110 H11C 0.9800
C111 C112 1.400(4)
C111 C116 1.400(4)
C112 C113 1.400(4)
C112 C117 1.505(4)
C113 H113 0.9500
C113 C114 1.386(5)
C114 C115 1.389(4)
C114 C118 1.511(4)
C115 H115 0.9500
C115 C116 1.396(4)
C116 C119 1.512(4)
C117 H11D 0.9800
C117 H11E 0.9800
C117 H11F 0.9800
C118 H11G 0.9800
C118 H11H 0.9800
C118 H11I 0.9800
C119 H11J 0.9800
C119 H11K 0.9800
C119 H11L 0.9800
C120 C121 1.375(5)
C120 C125 1.372(5)
C120 C126 1.514(5)
C121 H121 0.9500
C121 C122 1.388(5)
C122 H122 0.9500
C122 C123 1.373(6)
C123 H123 0.9500
C123 C124 1.370(6)
C124 H124 0.9500
C124 C125 1.377(6)
C125 H125 0.9500
C126 H12A 0.9800
C126 H12B 0.9800
C126 H12C 0.9800
C130 C131 1.361(6)
C130 C135 1.358(6)
C130 C136 1.519(6)
C131 H131 0.9500
C131 C132 1.384(6)
C132 H132 0.9500
C132 C133 1.368(6)
C133 H133 0.9500
C133 C134 1.353(6)
C134 H134 0.9500
C134 C135 1.363(6)
C135 H135 0.9500
C136 H13A 0.9800
C136 H13B 0.9800
C136 H13C 0.9800

loop_
_geom_torsion_atom_site_label_1
_geom_torsion_atom_site_label_2
_geom_torsion_atom_site_label_3
_geom_torsion_atom_site_label_4
_geom_torsion
Ni1 C1 C2 C3 60.0(2)
Ni1 C1 C5 C4 -60.9(2)
Ni1 C2 C3 C4 59.7(2)
Ni1 C3 C4 C5 61.7(2)
Ni1 C4 C5 C1 57.5(2)
N1 C7 C8 C9 57.7(3)
N1 C12 C13 C14 -175.0(3)
N1 C12 C13 C18 2.2(4)
N1 C12 C17 C16 174.9(3)
N1 C12 C17 C20 -1.6(4)
N2 C21 C22 C23 179.2(3)
N2 C21 C22 C27 -2.0(4)
N2 C21 C26 C25 -179.1(3)
N2 C21 C26 C29 1.6(4)
C1 C2 C3 Ni1 -55.8(2)
C1 C2 C3 C4 3.9(4)
C2 C1 C5 Ni1 68.4(2)
C2 C1 C5 C4 7.5(4)
C2 C3 C4 Ni1 -61.0(2)
C2 C3 C4 C5 0.7(4)
C3 C4 C5 Ni1 -62.4(2)
C3 C4 C5 C1 -5.0(4)
C5 C1 C2 Ni1 -67.1(2)
C5 C1 C2 C3 -7.1(4)
C6 N1 C7 C8 -34.4(4)
C6 N1 C12 C13 -81.4(4)
C6 N1 C12 C17 107.0(3)
C6 N2 C9 C8 17.8(4)
C6 N2 C21 C22 -96.7(3)
C6 N2 C21 C26 87.2(4)
C7 N1 C6 Ni1 174.8(2)
C7 N1 C6 N2 0.1(4)
C7 N1 C12 C13 94.1(3)
C7 N1 C12 C17 -77.5(3)
C7 C8 C9 N2 -49.9(3)
C9 N2 C6 Ni1 -165.9(2)
C9 N2 C6 N1 8.8(4)
C9 N2 C21 C22 87.9(3)
C9 N2 C21 C26 -88.2(3)
C12 N1 C6 Ni1 -10.1(4)
C12 N1 C6 N2 175.2(3)
C12 N1 C7 C8 150.1(3)
C12 C13 C14 C15 1.4(5)
C13 C12 C17 C16 3.5(4)
C13 C12 C17 C20 -173.1(3)
C13 C14 C15 C16 0.9(5)
C13 C14 C15 C19 179.4(3)
C14 C15 C16 C17 -1.0(5)
C15 C16 C17 C12 -1.1(5)
C15 C16 C17 C20 175.5(3)
C17 C12 C13 C14 -3.6(4)
C17 C12 C13 C18 173.7(3)
C18 C13 C14 C15 -176.0(3)
C19 C15 C16 C17 -179.6(3)
C21 N2 C6 Ni1 19.3(4)
C21 N2 C6 N1 -166.0(3)
C21 N2 C9 C8 -167.1(3)
C21 C22 C23 C24 0.9(5)
C22 C21 C26 C25 4.8(5)
C22 C21 C26 C29 -174.6(3)
C22 C23 C24 C25 2.9(5)
C22 C23 C24 C28 -176.3(3)
C23 C24 C25 C26 -2.9(5)
C24 C25 C26 C21 -0.8(5)
C24 C25 C26 C29 178.5(3)
C26 C21 C22 C23 -4.8(4)
C26 C21 C22 C27 174.0(3)
C27 C22 C23 C24 -178.0(3)
C28 C24 C25 C26 176.3(3)
Ni61 C61 C62 C63 59.8(2)
Ni61 C61 C65 C64 -60.2(2)
Ni61 C62 C63 C64 59.6(2)
Ni61 C63 C64 C65 62.3(2)
Ni61 C64 C65 C61 57.3(2)
N61 C67 C68 C69 55.7(3)
N61 C72 C73 C74 -178.5(3)
N61 C72 C73 C78 -1.0(4)
N61 C72 C77 C76 177.8(3)
N61 C72 C77 C80 -0.6(4)
N62 C81 C82 C83 -177.6(3)
N62 C81 C82 C87 -0.3(4)
N62 C81 C86 C85 177.1(3)
N62 C81 C86 C89 -1.7(4)
C61 C62 C63 Ni61 -55.9(2)
C61 C62 C63 C64 3.7(4)
C62 C61 C65 Ni61 67.9(2)
C62 C61 C65 C64 7.7(4)
C62 C63 C64 Ni61 -61.1(2)
C62 C63 C64 C65 1.1(4)
C63 C64 C65 Ni61 -62.7(2)
C63 C64 C65 C61 -5.5(4)
C65 C61 C62 Ni61 -66.9(2)
C65 C61 C62 C63 -7.1(4)
C66 N61 C67 C68 -29.4(4)
C66 N61 C72 C73 -76.2(4)
C66 N61 C72 C77 109.8(3)
C66 N62 C69 C68 23.8(4)
C66 N62 C81 C82 -90.7(4)
C66 N62 C81 C86 95.6(3)
C67 N61 C66 Ni61 174.4(2)
C67 N61 C66 N62 -2.1(4)
C67 N61 C72 C73 96.9(3)
C67 N61 C72 C77 -77.2(3)
C67 C68 C69 N62 -52.8(3)
C69 N62 C66 Ni61 -171.4(2)
C69 N62 C66 N61 5.1(4)
C69 N62 C81 C82 92.2(3)
C69 N62 C81 C86 -81.5(3)
C72 N61 C66 Ni61 -13.1(4)
C72 N61 C66 N62 170.4(3)
C72 N61 C67 C68 157.7(3)
C72 C73 C74 C75 2.3(4)
C73 C72 C77 C76 3.9(4)
C73 C72 C77 C80 -174.5(3)
C73 C74 C75 C76 0.5(5)
C73 C74 C75 C79 180.0(3)
C74 C75 C76 C77 -1.2(5)
C75 C76 C77 C72 -0.9(4)
C75 C76 C77 C80 177.5(3)
C77 C72 C73 C74 -4.6(4)
C77 C72 C73 C78 172.9(3)
C78 C73 C74 C75 -175.3(3)
C79 C75 C76 C77 179.3(3)
C81 N62 C66 Ni61 11.9(4)
C81 N62 C66 N61 -171.6(3)
C81 N62 C69 C68 -159.3(3)
C81 C82 C83 C84 1.7(5)
C82 C81 C86 C85 3.6(5)
C82 C81 C86 C89 -175.3(3)
C82 C83 C84 C85 1.1(5)
C82 C83 C84 C88 -179.5(3)
C83 C84 C85 C86 -1.7(5)
C84 C85 C86 C81 -0.6(5)
C84 C85 C86 C89 178.3(3)
C86 C81 C82 C83 -4.1(4)
C86 C81 C82 C87 173.2(3)
C87 C82 C83 C84 -175.6(3)
C88 C84 C85 C86 179.0(3)
Ni31 C31 C32 C33 60.5(3)
Ni31 C31 C35 C34 -60.4(2)
Ni31 C32 C33 C34 62.2(2)
Ni31 C33 C34 C35 60.9(2)
Ni31 C34 C35 C31 56.6(2)
N31 C37 C38 C39 55.4(3)
N31 C42 C43 C44 -178.4(3)
N31 C42 C43 C48 0.5(4)
N31 C42 C47 C46 178.7(3)
N31 C42 C47 C50 -1.0(4)
N32 C51 C52 C53 -177.8(3)
N32 C51 C52 C57 0.0(4)
N32 C51 C56 C55 177.5(3)
N32 C51 C56 C59 -1.5(4)
C31 C32 C33 Ni31 -57.6(2)
C31 C32 C33 C34 4.6(4)
C32 C31 C35 Ni31 66.6(3)
C32 C31 C35 C34 6.2(4)
C32 C33 C34 Ni31 -61.7(2)
C32 C33 C34 C35 -0.8(4)
C33 C34 C35 Ni31 -59.9(2)
C33 C34 C35 C31 -3.3(4)
C35 C31 C32 Ni31 -67.2(2)
C35 C31 C32 C33 -6.7(4)
C36 N31 C37 C38 -28.3(4)
C36 N31 C42 C43 -85.1(4)
C36 N31 C42 C47 100.9(3)
C36 N32 C39 C38 24.3(4)
C36 N32 C51 C52 -104.3(3)
C36 N32 C51 C56 82.2(4)
C37 N31 C36 Ni31 170.4(2)
C37 N31 C36 N32 -3.4(4)
C37 N31 C42 C43 87.5(3)
C37 N31 C42 C47 -86.5(3)
C37 C38 C39 N32 -53.3(3)
C39 N32 C36 Ni31 -168.3(2)
C39 N32 C36 N31 5.5(4)
C39 N32 C51 C52 81.2(3)
C39 N32 C51 C56 -92.2(3)
C42 N31 C36 Ni31 -17.8(4)
C42 N31 C36 N32 168.4(3)
C42 N31 C37 C38 159.4(3)
C42 C43 C44 C45 0.7(5)
C43 C42 C47 C46 4.9(4)
C43 C42 C47 C50 -174.8(3)
C43 C44 C45 C46 2.5(5)
C43 C44 C45 C49 -179.7(3)
C44 C45 C46 C47 -2.1(5)
C45 C46 C47 C42 -1.5(4)
C45 C46 C47 C50 178.2(3)
C47 C42 C43 C44 -4.5(4)
C47 C42 C43 C48 174.4(3)
C48 C43 C44 C45 -178.2(3)
C49 C45 C46 C47 -179.9(3)
C51 N32 C36 Ni31 17.9(4)
C51 N32 C36 N31 -168.3(3)
C51 N32 C39 C38 -161.4(3)
C51 C52 C53 C54 2.2(5)
C52 C51 C56 C55 4.2(4)
C52 C51 C56 C59 -174.8(3)
C52 C53 C54 C55 0.5(5)
C52 C53 C54 C58 179.7(3)
C53 C54 C55 C56 -0.9(5)
C54 C55 C56 C51 -1.4(5)
C54 C55 C56 C59 177.7(3)
C56 C51 C52 C53 -4.6(4)
C56 C51 C52 C57 173.2(3)
C57 C52 C53 C54 -175.7(3)
C58 C54 C55 C56 179.9(3)
Ni91 C91 C92 C93 60.7(2)
Ni91 C91 C95 C94 -60.0(2)
Ni91 C92 C93 C94 61.6(2)
Ni91 C93 C94 C95 61.4(2)
Ni91 C94 C95 C91 56.3(2)
N91 C97 C98 C99 55.3(3)
N91 C102 C103 C104 -179.3(3)
N91 C102 C103 C108 -1.3(4)
N91 C102 C107 C106 179.5(2)
N91 C102 C107 C110 1.9(4)
N92 C111 C112 C113 -178.3(3)
N92 C111 C112 C117 -0.9(4)
N92 C111 C116 C115 177.1(3)
N92 C111 C116 C119 -2.5(4)
C91 C92 C93 Ni91 -57.2(2)
C91 C92 C93 C94 4.4(4)
C92 C91 C95 Ni91 67.1(2)
C92 C91 C95 C94 7.1(4)
C92 C93 C94 Ni91 -61.4(2)
C92 C93 C94 C95 0.0(4)
C93 C94 C95 Ni91 -60.7(2)
C93 C94 C95 C91 -4.4(4)
C95 C91 C92 Ni91 -67.8(2)
C95 C91 C92 C93 -7.1(4)
C96 N91 C97 C98 -29.8(4)
C96 N91 C102 C103 -89.0(4)
C96 N91 C102 C107 96.0(3)
C96 N92 C99 C98 23.0(4)
C96 N92 C111 C112 -108.4(3)
C96 N92 C111 C116 78.4(4)
C97 N91 C96 Ni91 172.2(2)
C97 N91 C96 N92 -1.7(4)
C97 N91 C102 C103 86.3(3)
C97 N91 C102 C107 -88.7(3)
C97 C98 C99 N92 -52.0(3)
C99 N92 C96 Ni91 -168.7(2)
C99 N92 C96 N91 5.3(4)
C99 N92 C111 C112 79.2(3)
C99 N92 C111 C116 -94.0(3)
C102 N91 C96 Ni91 -13.0(4)
C102 N91 C96 N92 173.1(3)
C102 N91 C97 C98 155.1(3)
C102 C103 C104 C105 1.4(5)
C103 C102 C107 C106 4.6(4)
C103 C102 C107 C110 -172.9(3)
C103 C104 C105 C106 1.4(5)
C103 C104 C105 C109 179.8(3)
C104 C105 C106 C107 -1.1(5)
C105 C106 C107 C102 -1.8(4)
C105 C106 C107 C110 175.8(3)
C107 C102 C103 C104 -4.4(4)
C107 C102 C103 C108 173.6(3)
C108 C103 C104 C105 -176.8(3)
C109 C105 C106 C107 -179.6(3)
C111 N92 C96 Ni91 19.8(4)
C111 N92 C96 N91 -166.2(3)
C111 N92 C99 C98 -165.0(3)
C111 C112 C113 C114 2.8(5)
C112 C111 C116 C115 4.0(4)
C112 C111 C116 C119 -175.6(3)
C112 C113 C114 C115 0.9(5)
C112 C113 C114 C118 -179.9(3)
C113 C114 C115 C116 -2.2(5)
C114 C115 C116 C111 -0.2(5)
C114 C115 C116 C119 179.5(3)
C116 C111 C112 C113 -5.3(4)
C116 C111 C112 C117 172.2(3)
C117 C112 C113 C114 -174.7(3)
C118 C114 C115 C116 178.6(3)
C120 C121 C122 C123 0.4(6)
C121 C120 C125 C124 -0.6(6)
C121 C122 C123 C124 0.3(6)
C122 C123 C124 C125 -1.2(6)
C123 C124 C125 C120 1.4(6)
C125 C120 C121 C122 -0.3(6)
C126 C120 C121 C122 178.9(4)
C126 C120 C125 C124 -179.8(4)
C130 C131 C132 C133 0.7(7)
C131 C130 C135 C134 1.4(7)
C131 C132 C133 C134 0.5(7)
C132 C133 C134 C135 -0.7(7)
C133 C134 C135 C130 -0.2(7)
C135 C130 C131 C132 -1.6(6)
C136 C130 C131 C132 177.2(4)
C136 C130 C135 C134 -177.4(4)
